data_7235282
loop_
_publ_author_name
'Canaj, Angelos B.'
'Nodaraki, Lydia E.'
'Philippidis, Aggelos'
'Tzimopoulos, Demetrios I.'
'Fotopoulou, Eirini'
'Siczek, Milosz'
'Lis, Tadeusz'
'Milios, Constantinos J.'

_publ_section_title
;
 An indeno-quinoxaline based oxime ligand for the synthesis of polynuclear
 Ni(ii) clusters
;
_journal_issue 32
_journal_name_full 'RSC Advances'
_journal_page_first 13214
_journal_paper_doi 10.1039/c3ra41455h
_journal_volume 3
_journal_year 2013
_chemical_formula_moiety 'C122 H91.5 N25.5 Ni7 O16.5, 2(Cl O4), 4(C2 H3 N), 0.25(H2 O)'
_chemical_formula_sum 'C130 H104 Cl2 N29.5 Ni7 O24.75'
_chemical_formula_weight 2953.30
_space_group_IT_number 2
_space_group_name_Hall '-P 1'
_space_group_name_H-M_alt 'P -1'
_symmetry_cell_setting triclinic
_symmetry_space_group_name_Hall '-P 1'
_symmetry_space_group_name_H-M 'P -1'
_atom_sites_solution_hydrogens geom
_atom_sites_solution_primary direct
_atom_sites_solution_secondary difmap
_audit_creation_method SHELXL-97
_cell_angle_alpha 96.06(3)
_cell_angle_beta 106.28(3)
_cell_angle_gamma 101.89(3)
_cell_formula_units_Z 2
_cell_length_a 18.314(7)
_cell_length_b 18.903(6)
_cell_length_c 19.287(6)
_cell_measurement_reflns_used 5922
_cell_measurement_temperature 80(2)
_cell_measurement_theta_max 28.8
_cell_measurement_theta_min 2.73
_cell_volume 6176(4)
_computing_cell_refinement 'CrysAlis RED, Oxford Diffraction Ltd.,2008'
_computing_data_collection 'CrysAlis CCD, Oxford Diffraction Ltd.,2008'
_computing_data_reduction 'CrysAlis RED, Oxford Diffraction Ltd.,2008'
_computing_structure_refinement 'SHELXL-97 (Sheldrick, 1997)'
_computing_structure_solution 'SHELXS-97 (Sheldrick, 1990)'
_diffrn_ambient_temperature 80(2)
_diffrn_measured_fraction_theta_full 0.996
_diffrn_measured_fraction_theta_max 0.872
_diffrn_measurement_device_type 'Xcalibur with Ruby CCD'
_diffrn_measurement_method /w
_diffrn_radiation_monochromator graphite
_diffrn_radiation_source 'fine-focus sealed tube'
_diffrn_radiation_type MoK\a
_diffrn_radiation_wavelength 0.71073
_diffrn_reflns_av_R_equivalents 0.0964
_diffrn_reflns_av_sigmaI/netI 0.2027
_diffrn_reflns_limit_h_max 24
_diffrn_reflns_limit_h_min -23
_diffrn_reflns_limit_k_max 25
_diffrn_reflns_limit_k_min -24
_diffrn_reflns_limit_l_max 25
_diffrn_reflns_limit_l_min -25
_diffrn_reflns_number 61933
_diffrn_reflns_theta_full 25.50
_diffrn_reflns_theta_max 28.80
_diffrn_reflns_theta_min 2.73
_exptl_absorpt_coefficient_mu 1.175
_exptl_absorpt_correction_T_max 0.954
_exptl_absorpt_correction_T_min 0.805
_exptl_absorpt_correction_type analytical
_exptl_absorpt_process_details
;
CrysAlis RED, Oxford Diffraction Ltd.,
Version 1.171.33.66 (release 28-04-2010 CrysAlis171 .NET)
(compiled Apr 28 2010,14:27:37)
Analytical numeric absorption correction using a multifaceted crystal
model based on expressions derived by R.C. Clark & J.S. Reid.
(Clark, R. C. & Reid, J. S. (1995). Acta Cryst. A51, 887-897)
;
_exptl_crystal_colour brown
_exptl_crystal_density_diffrn 1.588
_exptl_crystal_density_method 'not measured'
_exptl_crystal_description needle
_exptl_crystal_F_000 3033
_exptl_crystal_size_max 0.42
_exptl_crystal_size_mid 0.06
_exptl_crystal_size_min 0.04
_refine_diff_density_max 0.801
_refine_diff_density_min -0.558
_refine_diff_density_rms 0.106
_refine_ls_extinction_method none
_refine_ls_goodness_of_fit_ref 1.038
_refine_ls_hydrogen_treatment constr
_refine_ls_matrix_type full
_refine_ls_number_parameters 1818
_refine_ls_number_reflns 28103
_refine_ls_number_restraints 29
_refine_ls_restrained_S_all 1.039
_refine_ls_R_factor_all 0.2127
_refine_ls_R_factor_gt 0.0901
_refine_ls_shift/su_max 0.011
_refine_ls_shift/su_mean 0.000
_refine_ls_structure_factor_coef Fsqd
_refine_ls_weighting_details 'calc w=1/[\s^2^(Fo^2^)+(0.0565P)^2^] where P=(Fo^2^+2Fc^2^)/3'
_refine_ls_weighting_scheme calc
_refine_ls_wR_factor_gt 0.1474
_refine_ls_wR_factor_ref 0.1914
_reflns_number_gt 12546
_reflns_number_total 28103
_reflns_threshold_expression >2sigma(I)
_cod_data_source_file c3ra41455h.cif
_cod_data_source_block at639a
_cod_original_cell_volume 6174(4)
_cod_original_sg_symbol_Hall -p1
_cod_original_sg_symbol_H-M p-1
_cod_original_formula_sum 'C130 H104 Cl2 N29.50 Ni7 O24.75'
_cod_database_code 7235282

loop_
_symmetry_equiv_pos_as_xyz
'x, y, z'
'-x, -y, -z'

loop_
_atom_site_label
_atom_site_type_symbol
_atom_site_fract_x
_atom_site_fract_y
_atom_site_fract_z
_atom_site_U_iso_or_equiv
_atom_site_adp_type
_atom_site_occupancy
_atom_site_symmetry_multiplicity
_atom_site_calc_flag
_atom_site_refinement_flags
_atom_site_disorder_assembly
_atom_site_disorder_group
Ni1 Ni 0.41725(5) 0.24349(5) 0.26354(4) 0.0322(2) Uani 1 1 d . . .
Ni2 Ni 0.52929(5) 0.13820(5) 0.34183(4) 0.0300(2) Uani 1 1 d . . .
Ni3 Ni 0.36091(5) 0.08410(5) 0.19132(4) 0.0309(2) Uani 1 1 d . . .
Ni4 Ni 0.20146(5) 0.14641(5) 0.20509(4) 0.0343(2) Uani 1 1 d . . .
Ni5 Ni 0.25453(5) 0.33622(5) 0.23821(4) 0.0356(3) Uani 1 1 d . . .
Ni6 Ni 0.40386(6) 0.36340(5) 0.13220(4) 0.0391(3) Uani 1 1 d . . .
Ni7 Ni 0.55841(5) 0.32343(5) 0.39926(4) 0.0327(2) Uani 1 1 d . . .
O1 O 0.3207(2) 0.1595(2) 0.2482(2) 0.0294(11) Uani 1 1 d . . .
H1 H 0.3268 0.1468 0.2906 0.035 Uiso 1 1 calc R . .
O10 O 0.3661(3) 0.3222(2) 0.2996(2) 0.0350(12) Uani 1 1 d . . .
O20 O 0.4671(3) 0.3714(2) 0.4033(2) 0.0334(12) Uani 1 1 d . . .
N10 N 0.2938(3) 0.4301(3) 0.3165(3) 0.0396(16) Uani 1 1 d . . .
H10A H 0.3085 0.4695 0.2949 0.048 Uiso 1 1 calc R . .
H10B H 0.2529 0.4372 0.3330 0.048 Uiso 1 1 calc R . .
C10 C 0.4021(4) 0.3696(4) 0.3588(4) 0.0337(18) Uani 1 1 d . . .
C20 C 0.3610(4) 0.4285(4) 0.3806(3) 0.0384(19) Uani 1 1 d . . .
C30 C 0.4210(4) 0.5030(4) 0.4042(4) 0.052(2) Uani 1 1 d . . .
H30A H 0.4339 0.5187 0.3614 0.078 Uiso 1 1 calc R . .
H30B H 0.4686 0.4986 0.4406 0.078 Uiso 1 1 calc R . .
H30C H 0.3987 0.5393 0.4257 0.078 Uiso 1 1 calc R . .
C40 C 0.3303(4) 0.4049(4) 0.4431(3) 0.046(2) Uani 1 1 d . . .
H40A H 0.3025 0.4401 0.4575 0.070 Uiso 1 1 calc R . .
H40B H 0.3746 0.4037 0.4852 0.070 Uiso 1 1 calc R . .
H40C H 0.2944 0.3560 0.4264 0.070 Uiso 1 1 calc R . .
O11 O 0.3662(2) 0.0308(2) 0.2784(2) 0.0314(11) Uani 1 1 d . . .
N11 N 0.4300(3) 0.0606(3) 0.3353(3) 0.0282(13) Uani 1 1 d . . .
N21 N 0.5640(3) 0.1224(3) 0.4545(3) 0.0307(14) Uani 1 1 d . . .
N31 N 0.5330(3) 0.1137(3) 0.5926(3) 0.0328(14) Uani 1 1 d . . .
C11 C 0.6233(4) 0.1515(4) 0.5204(3) 0.0317(18) Uani 1 1 d . . .
C21 C 0.6993(4) 0.1839(4) 0.5224(4) 0.0374(19) Uani 1 1 d . . .
H21 H 0.7118 0.1866 0.4780 0.045 Uiso 1 1 calc R . .
C31 C 0.7569(4) 0.2125(4) 0.5895(4) 0.044(2) Uani 1 1 d . . .
H31 H 0.8087 0.2346 0.5904 0.052 Uiso 1 1 calc R . .
C41 C 0.7407(4) 0.2094(4) 0.6545(4) 0.042(2) Uani 1 1 d . . .
H41 H 0.7809 0.2302 0.6996 0.051 Uiso 1 1 calc R . .
C51 C 0.6676(4) 0.1771(4) 0.6550(4) 0.0393(19) Uani 1 1 d . . .
H51 H 0.6575 0.1750 0.7005 0.047 Uiso 1 1 calc R . .
C61 C 0.6061(4) 0.1463(4) 0.5888(3) 0.0317(17) Uani 1 1 d . . .
C71 C 0.4801(4) 0.0847(4) 0.5293(3) 0.0291(17) Uani 1 1 d . . .
C81 C 0.3973(4) 0.0461(4) 0.5112(3) 0.0320(17) Uani 1 1 d . . .
C91 C 0.3506(4) 0.0324(4) 0.5551(4) 0.0388(19) Uani 1 1 d . . .
H91 H 0.3717 0.0486 0.6066 0.047 Uiso 1 1 calc R . .
C101 C 0.2734(5) -0.0048(4) 0.5243(4) 0.043(2) Uani 1 1 d . . .
H101 H 0.2407 -0.0140 0.5546 0.051 Uiso 1 1 calc R . .
C111 C 0.2422(4) -0.0294(4) 0.4477(3) 0.0389(19) Uani 1 1 d . . .
H111 H 0.1891 -0.0567 0.4270 0.047 Uiso 1 1 calc R . .
C121 C 0.2878(4) -0.0143(4) 0.4027(4) 0.0326(17) Uani 1 1 d . . .
H121 H 0.2663 -0.0303 0.3511 0.039 Uiso 1 1 calc R . .
C131 C 0.3652(4) 0.0242(3) 0.4333(3) 0.0291(16) Uani 1 1 d . . .
C141 C 0.4265(4) 0.0518(4) 0.4010(3) 0.0316(17) Uani 1 1 d . . .
C151 C 0.4971(4) 0.0882(4) 0.4613(3) 0.0283(16) Uani 1 1 d . . .
O12 O 0.6492(3) 0.2857(3) 0.3874(2) 0.0415(13) Uani 1 1 d . . .
N12 N 0.6313(3) 0.2183(3) 0.3564(3) 0.0378(15) Uani 1 1 d . . .
N22 N 0.5974(4) 0.0697(3) 0.2995(3) 0.0342(15) Uani 1 1 d . . .
N32 N 0.7266(4) 0.0293(4) 0.2601(3) 0.0416(16) Uani 1 1 d . . .
C12 C 0.5925(4) -0.0020(4) 0.2718(3) 0.0328(18) Uani 1 1 d . . .
C22 C 0.5268(4) -0.0579(4) 0.2667(3) 0.0329(18) Uani 1 1 d . . .
H22 H 0.4847 -0.0458 0.2811 0.039 Uiso 1 1 calc R . .
C32 C 0.5222(5) -0.1304(4) 0.2410(3) 0.049(2) Uani 1 1 d . . .
H32 H 0.4778 -0.1678 0.2389 0.059 Uiso 1 1 calc R . .
C42 C 0.5832(5) -0.1481(4) 0.2180(4) 0.044(2) Uani 1 1 d . . .
H42 H 0.5788 -0.1976 0.1983 0.053 Uiso 1 1 calc R . .
C52 C 0.6489(5) -0.0955(4) 0.2234(3) 0.044(2) Uani 1 1 d . . .
H52 H 0.6897 -0.1089 0.2076 0.052 Uiso 1 1 calc R . .
C62 C 0.6571(5) -0.0210(4) 0.2523(3) 0.040(2) Uani 1 1 d . . .
C72 C 0.7298(4) 0.0966(4) 0.2876(3) 0.0339(18) Uani 1 1 d . . .
C82 C 0.7929(4) 0.1637(4) 0.3073(3) 0.041(2) Uani 1 1 d . . .
C92 C 0.8681(5) 0.1759(5) 0.3046(4) 0.054(2) Uani 1 1 d . . .
H92 H 0.8871 0.1369 0.2867 0.064 Uiso 1 1 calc R . .
C102 C 0.9156(5) 0.2454(6) 0.3281(4) 0.060(3) Uani 1 1 d . . .
H102 H 0.9675 0.2544 0.3252 0.072 Uiso 1 1 calc R . .
C112 C 0.8903(5) 0.3025(5) 0.3556(4) 0.058(2) Uani 1 1 d . . .
H112 H 0.9251 0.3499 0.3719 0.070 Uiso 1 1 calc R . .
C122 C 0.8137(5) 0.2918(5) 0.3601(4) 0.050(2) Uani 1 1 d . . .
H122 H 0.7957 0.3312 0.3787 0.060 Uiso 1 1 calc R . .
C132 C 0.7660(4) 0.2222(4) 0.3366(3) 0.0376(19) Uani 1 1 d . . .
C142 C 0.6850(4) 0.1926(4) 0.3349(3) 0.0324(18) Uani 1 1 d . . .
C152 C 0.6640(4) 0.1157(4) 0.3061(3) 0.0363(19) Uani 1 1 d . . .
O13 O 0.4692(3) 0.1598(2) 0.2414(2) 0.0339(12) Uani 1 1 d . . .
N13 N 0.5242(3) 0.1801(3) 0.2054(3) 0.0329(15) Uani 1 1 d . . .
N23 N 0.4186(3) 0.0178(3) 0.1436(2) 0.0294(14) Uani 1 1 d . . .
N33 N 0.5076(3) -0.0558(3) 0.0718(3) 0.0327(14) Uani 1 1 d . . .
C13 C 0.3960(4) -0.0575(4) 0.1189(3) 0.0292(17) Uani 1 1 d . . .
C23 C 0.3304(4) -0.0995(4) 0.1333(3) 0.0306(17) Uani 1 1 d . . .
H23 H 0.3010 -0.0758 0.1574 0.037 Uiso 1 1 calc R . .
C33 C 0.3091(4) -0.1741(4) 0.1126(3) 0.0394(19) Uani 1 1 d . . .
H33 H 0.2645 -0.2021 0.1219 0.047 Uiso 1 1 calc R . .
C43 C 0.3531(4) -0.2097(4) 0.0777(4) 0.044(2) Uani 1 1 d . . .
H43 H 0.3381 -0.2616 0.0641 0.053 Uiso 1 1 calc R . .
C53 C 0.4170(5) -0.1708(4) 0.0630(3) 0.0397(19) Uani 1 1 d . . .
H53 H 0.4455 -0.1957 0.0388 0.048 Uiso 1 1 calc R . .
C63 C 0.4410(4) -0.0931(4) 0.0838(3) 0.0321(17) Uani 1 1 d . . .
C73 C 0.5282(4) 0.0158(4) 0.0970(3) 0.0288(17) Uani 1 1 d . . .
C83 C 0.5975(4) 0.0709(4) 0.0959(3) 0.0365(18) Uani 1 1 d . . .
C93 C 0.6597(4) 0.0646(4) 0.0702(3) 0.0393(19) Uani 1 1 d . . .
H93 H 0.6630 0.0185 0.0480 0.047 Uiso 1 1 calc R . .
C103 C 0.7171(4) 0.1286(5) 0.0781(4) 0.046(2) Uani 1 1 d . . .
H103 H 0.7594 0.1258 0.0594 0.055 Uiso 1 1 calc R . .
C113 C 0.7150(5) 0.1957(4) 0.1121(4) 0.044(2) Uani 1 1 d . . .
H113 H 0.7560 0.2379 0.1174 0.053 Uiso 1 1 calc R . .
C123 C 0.6536(5) 0.2014(4) 0.1383(3) 0.043(2) Uani 1 1 d . . .
H123 H 0.6517 0.2472 0.1623 0.051 Uiso 1 1 calc R . .
C133 C 0.5948(4) 0.1391(4) 0.1289(3) 0.0341(18) Uani 1 1 d . . .
C143 C 0.5270(4) 0.1287(4) 0.1578(3) 0.0324(17) Uani 1 1 d . . .
C153 C 0.4843(4) 0.0512(4) 0.1338(3) 0.0319(18) Uani 1 1 d . . .
O14 O 0.2063(3) 0.2840(3) 0.3068(2) 0.0380(12) Uani 1 1 d . . .
N14 N 0.1871(3) 0.2120(3) 0.2929(3) 0.0373(16) Uani 1 1 d . . .
N24 N 0.1534(3) 0.0597(3) 0.2652(3) 0.0323(14) Uani 1 1 d . . .
N34 N 0.0622(3) -0.0040(4) 0.3532(3) 0.0392(16) Uani 1 1 d . . .
C14 C 0.1291(4) -0.0163(4) 0.2592(3) 0.0365(19) Uani 1 1 d . . .
C24 C 0.1506(4) -0.0634(4) 0.2117(3) 0.0368(19) Uani 1 1 d . . .
H24 H 0.1816 -0.0435 0.1830 0.044 Uiso 1 1 calc R . .
C34 C 0.1272(4) -0.1381(4) 0.2061(4) 0.043(2) Uani 1 1 d . . .
H34 H 0.1415 -0.1695 0.1732 0.052 Uiso 1 1 calc R . .
C44 C 0.0816(4) -0.1685(4) 0.2491(4) 0.043(2) Uani 1 1 d . . .
H44 H 0.0657 -0.2202 0.2456 0.051 Uiso 1 1 calc R . .
C54 C 0.0611(4) -0.1229(4) 0.2956(4) 0.0371(18) Uani 1 1 d . . .
H54 H 0.0306 -0.1438 0.3243 0.044 Uiso 1 1 calc R . .
C64 C 0.0830(4) -0.0463(4) 0.3028(4) 0.0373(19) Uani 1 1 d . . .
C74 C 0.0891(4) 0.0665(4) 0.3586(4) 0.0354(18) Uani 1 1 d . . .
C84 C 0.0812(4) 0.1284(4) 0.4054(4) 0.0371(19) Uani 1 1 d . . .
C94 C 0.0457(4) 0.1280(4) 0.4611(4) 0.050(2) Uani 1 1 d . . .
H94 H 0.0190 0.0831 0.4704 0.060 Uiso 1 1 calc R . .
C104 C 0.0503(5) 0.1945(5) 0.5025(4) 0.051(2) Uani 1 1 d . . .
H104 H 0.0267 0.1954 0.5405 0.061 Uiso 1 1 calc R . .
C114 C 0.0894(5) 0.2596(5) 0.4881(4) 0.050(2) Uani 1 1 d . . .
H114 H 0.0925 0.3046 0.5171 0.059 Uiso 1 1 calc R . .
C124 C 0.1247(4) 0.2610(4) 0.4320(3) 0.0379(19) Uani 1 1 d . . .
H124 H 0.1511 0.3062 0.4229 0.045 Uiso 1 1 calc R . .
C134 C 0.1202(4) 0.1954(4) 0.3907(3) 0.0368(19) Uani 1 1 d . . .
C144 C 0.1508(4) 0.1750(4) 0.3315(3) 0.0335(18) Uani 1 1 d . . .
C154 C 0.1324(4) 0.0976(4) 0.3136(3) 0.0363(19) Uani 1 1 d . . .
O15 O 0.2527(3) 0.0287(2) 0.1253(2) 0.0340(12) Uani 1 1 d . . .
N15 N 0.2007(3) 0.0678(3) 0.1241(3) 0.0338(14) Uani 1 1 d . . .
N25 N 0.0777(3) 0.1345(3) 0.1254(3) 0.0353(15) Uani 1 1 d . . .
N35 N -0.0171(3) 0.1353(3) -0.0234(3) 0.0435(17) Uani 1 1 d . . .
C15 C 0.0184(4) 0.1724(4) 0.1114(3) 0.0373(19) Uani 1 1 d . . .
C25 C 0.0049(4) 0.2127(4) 0.1699(4) 0.0384(19) Uani 1 1 d . . .
H25 H 0.0342 0.2125 0.2190 0.046 Uiso 1 1 calc R . .
C35 C -0.0515(4) 0.2528(4) 0.1557(4) 0.044(2) Uani 1 1 d . . .
H35 H -0.0608 0.2799 0.1953 0.052 Uiso 1 1 calc R . .
C45 C -0.0947(4) 0.2538(4) 0.0839(4) 0.042(2) Uani 1 1 d . . .
H45 H -0.1326 0.2821 0.0749 0.051 Uiso 1 1 calc R . .
C55 C -0.0828(4) 0.2143(4) 0.0265(4) 0.043(2) Uani 1 1 d . . .
H55 H -0.1132 0.2151 -0.0222 0.052 Uiso 1 1 calc R . .
C65 C -0.0263(4) 0.1721(4) 0.0378(4) 0.0369(18) Uani 1 1 d . . .
C75 C 0.0369(4) 0.0985(4) -0.0073(4) 0.0364(18) Uani 1 1 d . . .
C85 C 0.0673(4) 0.0555(4) -0.0567(3) 0.0354(18) Uani 1 1 d . . .
C95 C 0.0473(4) 0.0432(4) -0.1318(4) 0.050(2) Uani 1 1 d . . .
H95 H 0.0077 0.0630 -0.1605 0.059 Uiso 1 1 calc R . .
C105 C 0.0861(4) 0.0016(4) -0.1646(4) 0.045(2) Uani 1 1 d . . .
H105 H 0.0721 -0.0085 -0.2166 0.053 Uiso 1 1 calc R . .
C115 C 0.1451(4) -0.0257(4) -0.1228(4) 0.047(2) Uani 1 1 d . . .
H115 H 0.1712 -0.0540 -0.1467 0.056 Uiso 1 1 calc R . .
C125 C 0.1674(4) -0.0127(4) -0.0459(4) 0.044(2) Uani 1 1 d . . .
H125 H 0.2083 -0.0310 -0.0171 0.052 Uiso 1 1 calc R . .
C135 C 0.1270(4) 0.0282(4) -0.0141(3) 0.0395(19) Uani 1 1 d . . .
C145 C 0.1420(4) 0.0585(4) 0.0639(3) 0.0339(18) Uani 1 1 d . . .
C155 C 0.0838(4) 0.0997(4) 0.0662(3) 0.0357(18) Uani 1 1 d . . .
O16 O 0.2218(3) 0.2430(2) 0.1625(2) 0.0346(12) Uani 1 1 d . . .
N16 N 0.1948(3) 0.2427(3) 0.0888(3) 0.0416(16) Uani 1 1 d . . .
N26 N 0.1457(3) 0.3557(3) 0.1854(3) 0.0371(15) Uani 1 1 d . . .
N36 N 0.0423(3) 0.4247(3) 0.0892(3) 0.0442(16) Uani 1 1 d . . .
C16 C 0.1010(4) 0.3979(4) 0.2103(4) 0.0366(18) Uani 1 1 d . . .
C26 C 0.1029(4) 0.4034(4) 0.2848(4) 0.0362(18) Uani 1 1 d . . .
H26 H 0.1351 0.3794 0.3169 0.043 Uiso 1 1 calc R . .
C36 C 0.0586(4) 0.4433(4) 0.3100(4) 0.044(2) Uani 1 1 d . . .
H36 H 0.0609 0.4475 0.3602 0.053 Uiso 1 1 calc R . .
C46 C 0.0095(4) 0.4784(4) 0.2629(4) 0.050(2) Uani 1 1 d . . .
H46 H -0.0218 0.5053 0.2809 0.061 Uiso 1 1 calc R . .
C56 C 0.0074(4) 0.4731(4) 0.1903(4) 0.050(2) Uani 1 1 d . . .
H56 H -0.0243 0.4981 0.1591 0.060 Uiso 1 1 calc R . .
C66 C 0.0508(4) 0.4318(4) 0.1616(4) 0.043(2) Uani 1 1 d . . .
C76 C 0.0783(4) 0.3782(4) 0.0661(4) 0.0409(19) Uani 1 1 d . . .
C86 C 0.0773(4) 0.3535(4) -0.0098(3) 0.0369(18) Uani 1 1 d . . .
C96 C 0.0429(4) 0.3741(4) -0.0745(4) 0.048(2) Uani 1 1 d . . .
H96 H 0.0139 0.4104 -0.0752 0.058 Uiso 1 1 calc R . .
C106 C 0.0503(5) 0.3422(4) -0.1381(4) 0.053(2) Uani 1 1 d . . .
H106 H 0.0269 0.3567 -0.1831 0.063 Uiso 1 1 calc R . .
C116 C 0.0923(5) 0.2882(4) -0.1372(4) 0.052(2) Uani 1 1 d . . .
H116 H 0.0969 0.2664 -0.1820 0.063 Uiso 1 1 calc R . .
C126 C 0.1272(4) 0.2658(4) -0.0729(4) 0.048(2) Uani 1 1 d . . .
H126 H 0.1541 0.2279 -0.0734 0.057 Uiso 1 1 calc R . .
C136 C 0.1223(4) 0.2998(4) -0.0076(4) 0.041(2) Uani 1 1 d . . .
C146 C 0.1556(4) 0.2911(4) 0.0689(4) 0.045(2) Uani 1 1 d . . .
C156 C 0.1288(4) 0.3422(4) 0.1130(4) 0.0386(19) Uani 1 1 d . . .
O17 O 0.4748(3) 0.2244(2) 0.3712(2) 0.0290(11) Uani 1 1 d . . .
N17 N 0.4169(3) 0.2091(3) 0.4056(3) 0.0328(14) Uani 1 1 d . . .
N27 N 0.5779(3) 0.3104(3) 0.5081(3) 0.0304(14) Uani 1 1 d . . .
N37 N 0.5693(3) 0.3196(3) 0.6552(3) 0.0356(15) Uani 1 1 d . . .
C17 C 0.6448(4) 0.3429(4) 0.5680(3) 0.0329(17) Uani 1 1 d . . .
C27 C 0.7162(4) 0.3729(4) 0.5578(4) 0.0370(19) Uani 1 1 d . . .
H27 H 0.7203 0.3703 0.5096 0.044 Uiso 1 1 calc R . .
C37 C 0.7806(4) 0.4058(4) 0.6167(4) 0.0378(19) Uani 1 1 d . . .
H37 H 0.8289 0.4274 0.6093 0.045 Uiso 1 1 calc R . .
C47 C 0.7757(4) 0.4080(4) 0.6878(4) 0.0396(19) Uani 1 1 d . . .
H47 H 0.8213 0.4304 0.7281 0.048 Uiso 1 1 calc R . .
C57 C 0.7074(4) 0.3788(4) 0.7010(3) 0.0354(18) Uani 1 1 d . . .
H57 H 0.7056 0.3806 0.7498 0.043 Uiso 1 1 calc R . .
C67 C 0.6392(4) 0.3459(4) 0.6409(3) 0.0317(17) Uani 1 1 d . . .
C77 C 0.5104(4) 0.2892(4) 0.5969(3) 0.0321(17) Uani 1 1 d . . .
C87 C 0.4290(4) 0.2578(4) 0.5927(3) 0.0365(19) Uani 1 1 d . . .
C97 C 0.3936(5) 0.2555(4) 0.6474(4) 0.046(2) Uani 1 1 d . . .
H97 H 0.4226 0.2759 0.6971 0.055 Uiso 1 1 calc R . .
C107 C 0.3143(5) 0.2222(4) 0.6264(4) 0.051(2) Uani 1 1 d . . .
H107 H 0.2883 0.2208 0.6627 0.062 Uiso 1 1 calc R . .
C117 C 0.2711(5) 0.1906(4) 0.5540(4) 0.047(2) Uani 1 1 d . . .
H117 H 0.2170 0.1667 0.5419 0.056 Uiso 1 1 calc R . .
C127 C 0.3071(5) 0.1941(4) 0.5002(4) 0.045(2) Uani 1 1 d . . .
H127 H 0.2782 0.1738 0.4504 0.054 Uiso 1 1 calc R . .
C137 C 0.3852(4) 0.2273(4) 0.5200(3) 0.0345(18) Uani 1 1 d . . .
C147 C 0.4378(4) 0.2388(4) 0.4743(3) 0.0320(18) Uani 1 1 d . . .
C157 C 0.5145(4) 0.2822(4) 0.5233(3) 0.0306(17) Uani 1 1 d . . .
O18 O 0.3119(3) 0.3911(3) 0.1658(2) 0.0415(13) Uani 1 1 d . . .
O28 O 0.2569(3) 0.4852(3) 0.1763(2) 0.0495(14) Uani 1 1 d . . .
N18 N 0.4109(4) 0.4649(3) 0.1033(3) 0.0460(17) Uani 1 1 d . . .
H18A H 0.4540 0.4976 0.1365 0.055 Uiso 1 1 calc R . .
H18B H 0.4183 0.4630 0.0579 0.055 Uiso 1 1 calc R . .
C18 C 0.2997(5) 0.4540(4) 0.1530(4) 0.044(2) Uani 1 1 d . . .
C28 C 0.3400(5) 0.4923(4) 0.1007(4) 0.044(2) Uani 1 1 d . . .
C38 C 0.2827(5) 0.4682(4) 0.0234(4) 0.063(3) Uani 1 1 d . . .
H38A H 0.3073 0.4890 -0.0114 0.094 Uiso 1 1 calc R . .
H38B H 0.2354 0.4857 0.0209 0.094 Uiso 1 1 calc R . .
H38C H 0.2685 0.4145 0.0111 0.094 Uiso 1 1 calc R . .
C48 C 0.3595(5) 0.5739(4) 0.1228(4) 0.060(3) Uani 1 1 d . . .
H48A H 0.3965 0.5882 0.1726 0.089 Uiso 1 1 calc R . .
H48B H 0.3114 0.5895 0.1215 0.089 Uiso 1 1 calc R . .
H48C H 0.3833 0.5973 0.0888 0.089 Uiso 1 1 calc R . .
O19 O 0.3551(3) 0.1396(3) 0.1059(2) 0.0358(12) Uani 1 1 d . . .
O29 O 0.3879(3) 0.2588(2) 0.1571(2) 0.0328(12) Uani 1 1 d . . .
N19 N 0.3393(3) 0.3001(3) 0.0300(2) 0.0356(15) Uani 1 1 d . . .
H19A H 0.2868 0.2975 0.0223 0.043 Uiso 1 1 calc R . .
H19B H 0.3539 0.3223 -0.0059 0.043 Uiso 1 1 calc R . .
C19 C 0.3651(4) 0.2052(4) 0.1018(3) 0.0366(19) Uani 1 1 d . . .
C29 C 0.3515(4) 0.2244(4) 0.0243(3) 0.0395(19) Uani 1 1 d . . .
C39 C 0.2803(4) 0.1686(4) -0.0305(3) 0.048(2) Uani 1 1 d . . .
H39A H 0.2342 0.1668 -0.0139 0.072 Uiso 1 1 calc R . .
H39B H 0.2913 0.1200 -0.0339 0.072 Uiso 1 1 calc R . .
H39C H 0.2701 0.1834 -0.0789 0.072 Uiso 1 1 calc R . .
C49 C 0.4238(5) 0.2193(5) 0.0019(4) 0.058(2) Uani 1 1 d . . .
H49A H 0.4203 0.2379 -0.0442 0.087 Uiso 1 1 calc R . .
H49B H 0.4267 0.1680 -0.0049 0.087 Uiso 1 1 calc R . .
H49C H 0.4709 0.2487 0.0403 0.087 Uiso 1 1 calc R . .
O110 O 0.5179(3) 0.3266(2) 0.2890(2) 0.0313(11) Uani 1 1 d . . .
O210 O 0.4805(3) 0.4174(2) 0.2329(2) 0.0482(15) Uani 1 1 d . . .
N110 N 0.6239(3) 0.4281(3) 0.4029(3) 0.0386(15) Uani 1 1 d . . .
H11A H 0.6123 0.4616 0.4336 0.046 Uiso 1 1 calc R . .
H11B H 0.6766 0.4301 0.4207 0.046 Uiso 1 1 calc R . .
C110 C 0.5268(4) 0.3932(4) 0.2791(3) 0.0349(18) Uani 1 1 d . . .
C210 C 0.6048(4) 0.4462(4) 0.3266(3) 0.0387(19) Uani 1 1 d . . .
C310 C 0.6026(5) 0.5261(4) 0.3296(4) 0.053(2) Uani 1 1 d . . .
H31A H 0.5629 0.5354 0.3520 0.080 Uiso 1 1 calc R . .
H31B H 0.5895 0.5372 0.2798 0.080 Uiso 1 1 calc R . .
H31C H 0.6542 0.5573 0.3590 0.080 Uiso 1 1 calc R . .
C410 C 0.6669(5) 0.4286(4) 0.2926(4) 0.054(2) Uani 1 1 d . . .
H41A H 0.7172 0.4644 0.3170 0.081 Uiso 1 1 calc R . .
H41B H 0.6502 0.4310 0.2402 0.081 Uiso 1 1 calc R . .
H41C H 0.6729 0.3791 0.2990 0.081 Uiso 1 1 calc R . .
N1A N 0.5045(7) 0.3595(7) 0.1133(6) 0.022(3) Uiso 0.50 1 d P . .
C1A C 0.5646(11) 0.3762(10) 0.0943(9) 0.049(5) Uiso 0.50 1 d P . .
C2A C 0.6310(13) 0.3980(12) 0.0738(11) 0.105(7) Uiso 0.50 1 d P . .
H2A1 H 0.6642 0.3636 0.0852 0.157 Uiso 0.50 1 calc PR . .
H2A2 H 0.6602 0.4474 0.1006 0.157 Uiso 0.50 1 calc PR . .
H2A3 H 0.6157 0.3986 0.0209 0.157 Uiso 0.50 1 calc PR . .
O1W O 0.5257(10) 0.3782(9) 0.0995(8) 0.075(5) Uiso 0.50 1 d P . .
Cl11 Cl 0.8516(4) 0.5223(5) 0.4552(4) 0.034(2) Uani 0.56(3) 1 d PD A 3
O11A O 0.8129(16) 0.4534(12) 0.4673(17) 0.132(14) Uani 0.56(3) 1 d PD A 3
O21A O 0.9227(10) 0.5557(14) 0.5144(9) 0.054(5) Uani 0.56(3) 1 d PD A 3
O31A O 0.8771(9) 0.5042(16) 0.3903(7) 0.107(9) Uani 0.56(3) 1 d PD A 3
O41A O 0.8010(9) 0.5686(7) 0.4384(13) 0.092(7) Uani 0.56(3) 1 d PD A 3
Cl21 Cl 0.8564(11) 0.5198(11) 0.4661(15) 0.127(9) Uani 0.44(3) 1 d PD A 4
O51A O 0.8121(13) 0.4504(12) 0.4562(13) 0.044(8) Uani 0.44(3) 1 d PD A 4
O61A O 0.855(2) 0.5532(16) 0.4058(14) 0.134(19) Uani 0.44(3) 1 d PD A 4
O71A O 0.8099(16) 0.5548(11) 0.508(3) 0.161(18) Uani 0.44(3) 1 d PD A 4
O81A O 0.922(2) 0.532(3) 0.521(2) 0.14(2) Uani 0.44(3) 1 d PD A 4
Cl12 Cl 0.5980(3) 0.6035(3) 0.1198(2) 0.0514(16) Uani 0.681(13) 1 d PD B 1
O12B O 0.6681(6) 0.6497(7) 0.1193(5) 0.077(4) Uani 0.681(13) 1 d PD B 1
O22B O 0.5451(7) 0.5800(7) 0.0448(4) 0.084(5) Uani 0.681(13) 1 d PD B 1
O32B O 0.6191(8) 0.5373(6) 0.1440(6) 0.108(5) Uani 0.681(13) 1 d PD B 1
O42B O 0.5618(7) 0.6274(11) 0.1684(6) 0.117(6) Uani 0.681(13) 1 d PD B 1
Cl22 Cl 0.5787(16) 0.6212(17) 0.1125(15) 0.217(17) Uani 0.319(13) 1 d PD B 2
O62B O 0.625(2) 0.6076(17) 0.0736(17) 0.126(12) Uiso 0.319(13) 1 d PD B 2
O72B O 0.5144(15) 0.647(2) 0.086(2) 0.22(3) Uani 0.319(13) 1 d PD B 2
O82B O 0.642(2) 0.6854(15) 0.1654(18) 0.149(16) Uani 0.319(13) 1 d PD B 2
O92B O 0.5801(16) 0.5739(14) 0.1605(12) 0.086(9) Uani 0.319(13) 1 d PD B 2
N2A N 0.1694(5) 0.6926(4) 0.1520(4) 0.079(3) Uani 1 1 d D . .
C3A C 0.1558(5) 0.6454(5) 0.1060(5) 0.062(3) Uani 1 1 d D . .
C4A C 0.1398(5) 0.5857(5) 0.0447(5) 0.083(3) Uani 1 1 d D . .
H4A1 H 0.1765 0.5985 0.0169 0.125 Uiso 1 1 calc R . .
H4A2 H 0.0859 0.5780 0.0125 0.125 Uiso 1 1 calc R . .
H4A3 H 0.1463 0.5405 0.0637 0.125 Uiso 1 1 calc R . .
N3A N 0.0056(8) 0.6866(6) 0.3328(5) 0.146(5) Uani 1 1 d . . .
C5A C 0.0269(6) 0.6637(5) 0.3832(5) 0.068(3) Uani 1 1 d . . .
C6A C 0.0540(6) 0.6351(6) 0.4501(5) 0.096(4) Uani 1 1 d . . .
H6A1 H 0.1108 0.6551 0.4721 0.144 Uiso 1 1 calc R . .
H6A2 H 0.0423 0.5815 0.4388 0.144 Uiso 1 1 calc R . .
H6A3 H 0.0272 0.6496 0.4847 0.144 Uiso 1 1 calc R . .
N4A N -0.1692(8) -0.1884(8) 0.2621(7) 0.193(6) Uiso 1 1 d . . .
C7A C -0.1493(9) -0.1243(9) 0.3010(8) 0.146(5) Uiso 1 1 d . . .
C8A C -0.1303(7) -0.0524(6) 0.3569(6) 0.114(4) Uiso 1 1 d . . .
H8A1 H -0.1554 -0.0167 0.3326 0.171 Uiso 1 1 calc R . .
H8A2 H -0.0733 -0.0321 0.3754 0.171 Uiso 1 1 calc R . .
H8A3 H -0.1501 -0.0632 0.3978 0.171 Uiso 1 1 calc R . .
N5A N -0.2079(8) 0.3858(8) 0.1062(7) 0.088(4) Uiso 0.60 1 d PD C 5
C9A C -0.1984(11) 0.4380(9) 0.1470(10) 0.106(6) Uiso 0.60 1 d PD C 5
C10A C -0.1871(7) 0.5123(6) 0.1935(6) 0.042(3) Uiso 0.60 1 d PD C 5
H10C H -0.2345 0.5134 0.2072 0.064 Uiso 0.60 1 calc PR C 5
H10D H -0.1772 0.5513 0.1651 0.064 Uiso 0.60 1 calc PR C 5
H10E H -0.1422 0.5199 0.2379 0.064 Uiso 0.60 1 calc PR C 5
N6A N -0.1974(12) 0.6784(12) 0.2981(11) 0.089(6) Uiso 0.40 1 d PD D 6
C11A C -0.2029(18) 0.6239(14) 0.2676(15) 0.115(11) Uiso 0.40 1 d PD D 6
C12A C -0.1876(15) 0.5612(13) 0.2214(12) 0.088(8) Uiso 0.40 1 d PD D 6
H12A H -0.1385 0.5786 0.2104 0.133 Uiso 0.40 1 calc PR D 6
H12B H -0.2311 0.5443 0.1755 0.133 Uiso 0.40 1 calc PR D 6
H12C H -0.1833 0.5206 0.2487 0.133 Uiso 0.40 1 calc PR D 6
O2W O -0.1868(18) 0.3717(17) 0.1959(16) 0.115(10) Uiso 0.25 1 d P E 7

loop_
_atom_site_aniso_label
_atom_site_aniso_U_11
_atom_site_aniso_U_22
_atom_site_aniso_U_33
_atom_site_aniso_U_23
_atom_site_aniso_U_13
_atom_site_aniso_U_12
Ni1 0.0406(6) 0.0319(6) 0.0207(4) -0.0017(4) 0.0011(4) 0.0165(5)
Ni2 0.0331(5) 0.0319(6) 0.0213(4) -0.0016(4) 0.0009(4) 0.0139(4)
Ni3 0.0354(6) 0.0339(6) 0.0199(4) -0.0021(4) 0.0004(4) 0.0157(4)
Ni4 0.0386(6) 0.0369(6) 0.0228(5) -0.0033(4) -0.0011(4) 0.0182(5)
Ni5 0.0440(6) 0.0355(6) 0.0233(5) -0.0003(4) -0.0010(4) 0.0196(5)
Ni6 0.0502(6) 0.0399(6) 0.0238(5) 0.0011(4) 0.0010(4) 0.0202(5)
Ni7 0.0398(6) 0.0321(6) 0.0223(4) 0.0001(4) 0.0014(4) 0.0141(5)
O1 0.036(3) 0.033(3) 0.015(2) 0.0012(19) -0.002(2) 0.016(2)
O10 0.046(3) 0.034(3) 0.021(2) -0.003(2) 0.000(2) 0.020(2)
O20 0.043(3) 0.033(3) 0.020(2) 0.001(2) -0.002(2) 0.019(2)
N10 0.053(4) 0.034(4) 0.032(3) 0.001(3) 0.005(3) 0.026(3)
C10 0.049(5) 0.028(4) 0.028(4) 0.010(3) 0.012(4) 0.017(4)
C20 0.043(5) 0.047(5) 0.022(4) 0.000(3) 0.002(3) 0.018(4)
C30 0.061(6) 0.035(5) 0.047(5) -0.013(4) -0.008(4) 0.026(4)
C40 0.059(5) 0.047(5) 0.033(4) 0.004(4) 0.006(4) 0.026(4)
O11 0.027(3) 0.035(3) 0.025(2) -0.002(2) -0.003(2) 0.013(2)
N11 0.031(3) 0.027(3) 0.027(3) 0.003(3) 0.003(3) 0.016(3)
N21 0.035(4) 0.029(4) 0.021(3) -0.003(2) -0.006(3) 0.017(3)
N31 0.039(4) 0.033(4) 0.021(3) 0.002(3) -0.003(3) 0.016(3)
C11 0.031(4) 0.034(4) 0.028(4) -0.002(3) -0.001(3) 0.021(4)
C21 0.034(5) 0.034(5) 0.040(4) 0.006(3) -0.002(4) 0.020(4)
C31 0.042(5) 0.035(5) 0.045(5) 0.002(4) -0.003(4) 0.016(4)
C41 0.034(5) 0.051(5) 0.030(4) -0.003(4) -0.011(4) 0.019(4)
C51 0.039(5) 0.042(5) 0.027(4) -0.002(3) -0.008(3) 0.020(4)
C61 0.030(4) 0.030(4) 0.030(4) 0.005(3) -0.005(3) 0.015(3)
C71 0.035(4) 0.032(4) 0.017(3) 0.001(3) -0.004(3) 0.021(4)
C81 0.035(4) 0.030(4) 0.029(4) 0.006(3) 0.003(3) 0.011(4)
C91 0.040(5) 0.047(5) 0.030(4) 0.009(4) 0.007(4) 0.017(4)
C101 0.049(5) 0.047(5) 0.038(4) 0.015(4) 0.010(4) 0.024(4)
C111 0.043(5) 0.046(5) 0.025(4) 0.005(3) 0.002(4) 0.016(4)
C121 0.033(4) 0.030(4) 0.031(4) 0.000(3) 0.004(3) 0.010(4)
C131 0.030(4) 0.024(4) 0.032(4) 0.005(3) 0.006(3) 0.008(3)
C141 0.038(4) 0.025(4) 0.028(4) -0.003(3) 0.002(3) 0.013(3)
C151 0.032(4) 0.023(4) 0.026(4) 0.007(3) -0.002(3) 0.011(3)
O12 0.046(3) 0.040(3) 0.031(3) -0.001(2) 0.000(2) 0.014(3)
N12 0.048(4) 0.037(4) 0.024(3) 0.006(3) 0.000(3) 0.016(3)
N22 0.039(4) 0.046(4) 0.018(3) 0.004(3) 0.002(3) 0.023(3)
N32 0.047(4) 0.052(5) 0.030(3) 0.004(3) 0.005(3) 0.030(4)
C12 0.043(5) 0.043(5) 0.012(3) 0.002(3) 0.002(3) 0.020(4)
C22 0.040(5) 0.037(5) 0.019(3) 0.006(3) 0.001(3) 0.014(4)
C32 0.059(6) 0.060(6) 0.024(4) -0.005(4) -0.002(4) 0.032(5)
C42 0.061(6) 0.037(5) 0.032(4) -0.002(4) 0.009(4) 0.020(5)
C52 0.059(6) 0.058(6) 0.021(4) 0.003(4) 0.011(4) 0.035(5)
C62 0.047(5) 0.051(6) 0.021(4) 0.000(3) 0.002(4) 0.021(4)
C72 0.032(4) 0.050(5) 0.018(3) 0.006(3) -0.001(3) 0.017(4)
C82 0.037(5) 0.060(6) 0.024(4) 0.005(4) 0.001(3) 0.017(4)
C92 0.033(5) 0.081(7) 0.038(5) -0.005(5) -0.002(4) 0.022(5)
C102 0.044(6) 0.107(9) 0.022(4) 0.001(5) 0.000(4) 0.021(6)
C112 0.036(5) 0.075(7) 0.044(5) -0.012(4) 0.005(4) -0.006(5)
C122 0.043(5) 0.061(6) 0.038(4) 0.005(4) 0.004(4) 0.013(5)
C132 0.038(5) 0.048(5) 0.022(4) -0.002(3) 0.005(3) 0.010(4)
C142 0.028(4) 0.048(5) 0.018(3) 0.000(3) 0.001(3) 0.014(4)
C152 0.027(4) 0.058(6) 0.023(4) 0.005(4) -0.001(3) 0.020(4)
O13 0.037(3) 0.040(3) 0.023(2) -0.004(2) 0.005(2) 0.019(2)
N13 0.037(4) 0.032(4) 0.027(3) -0.004(3) 0.001(3) 0.017(3)
N23 0.033(4) 0.036(4) 0.018(3) 0.003(3) 0.001(3) 0.016(3)
N33 0.035(4) 0.042(4) 0.021(3) 0.002(3) 0.006(3) 0.014(3)
C13 0.033(4) 0.034(5) 0.015(3) -0.001(3) 0.000(3) 0.010(4)
C23 0.036(4) 0.027(4) 0.028(4) 0.005(3) 0.002(3) 0.015(4)
C33 0.041(5) 0.037(5) 0.040(4) 0.003(4) 0.011(4) 0.013(4)
C43 0.045(5) 0.032(5) 0.046(5) -0.009(4) 0.005(4) 0.008(4)
C53 0.052(5) 0.037(5) 0.032(4) -0.004(3) 0.013(4) 0.019(4)
C63 0.039(5) 0.038(5) 0.017(3) 0.000(3) 0.003(3) 0.014(4)
C73 0.030(4) 0.041(5) 0.015(3) 0.001(3) -0.001(3) 0.019(4)
C83 0.038(5) 0.048(5) 0.024(4) 0.007(3) 0.006(3) 0.018(4)
C93 0.046(5) 0.042(5) 0.026(4) -0.003(3) 0.004(4) 0.017(4)
C103 0.039(5) 0.059(6) 0.035(4) 0.002(4) 0.008(4) 0.012(4)
C113 0.046(5) 0.036(5) 0.040(4) -0.006(4) 0.008(4) 0.005(4)
C123 0.048(5) 0.042(5) 0.031(4) -0.002(4) 0.006(4) 0.008(4)
C133 0.040(5) 0.040(5) 0.025(4) 0.006(3) 0.009(3) 0.016(4)
C143 0.041(5) 0.034(5) 0.020(3) 0.007(3) 0.001(3) 0.016(4)
C153 0.038(5) 0.036(5) 0.019(3) 0.004(3) -0.002(3) 0.020(4)
O14 0.050(3) 0.037(3) 0.025(2) 0.003(2) 0.005(2) 0.018(3)
N14 0.047(4) 0.029(4) 0.024(3) -0.005(3) -0.009(3) 0.018(3)
N24 0.028(3) 0.033(4) 0.024(3) -0.003(3) -0.010(3) 0.008(3)
N34 0.031(4) 0.044(4) 0.038(3) -0.004(3) 0.004(3) 0.012(3)
C14 0.034(4) 0.039(5) 0.027(4) -0.003(3) -0.009(3) 0.019(4)
C24 0.026(4) 0.046(5) 0.028(4) 0.000(3) -0.010(3) 0.016(4)
C34 0.044(5) 0.051(6) 0.026(4) -0.004(4) -0.006(4) 0.019(4)
C44 0.037(5) 0.033(5) 0.042(4) -0.008(4) -0.009(4) 0.011(4)
C54 0.021(4) 0.042(5) 0.037(4) 0.007(4) -0.005(3) 0.004(4)
C64 0.030(4) 0.034(5) 0.034(4) 0.001(4) -0.009(4) 0.007(4)
C74 0.029(4) 0.039(5) 0.029(4) -0.007(4) -0.001(3) 0.009(4)
C84 0.032(4) 0.047(5) 0.029(4) -0.002(3) 0.003(3) 0.015(4)
C94 0.051(5) 0.044(6) 0.050(5) -0.001(4) 0.008(4) 0.016(4)
C104 0.055(6) 0.061(6) 0.038(4) 0.002(4) 0.010(4) 0.026(5)
C114 0.054(6) 0.069(7) 0.030(4) 0.003(4) 0.008(4) 0.037(5)
C124 0.043(5) 0.036(5) 0.035(4) 0.007(3) 0.004(4) 0.020(4)
C134 0.043(5) 0.038(5) 0.027(4) 0.003(3) 0.001(3) 0.019(4)
C144 0.042(5) 0.034(5) 0.019(4) 0.003(3) -0.002(3) 0.015(4)
C154 0.040(5) 0.036(5) 0.020(4) -0.004(3) -0.009(3) 0.014(4)
O15 0.035(3) 0.030(3) 0.030(2) -0.007(2) 0.000(2) 0.012(2)
N15 0.039(4) 0.030(4) 0.031(3) 0.003(3) 0.007(3) 0.014(3)
N25 0.036(4) 0.041(4) 0.026(3) 0.001(3) 0.003(3) 0.014(3)
N35 0.035(4) 0.057(5) 0.031(3) -0.001(3) -0.003(3) 0.018(3)
C15 0.031(4) 0.044(5) 0.030(4) -0.003(3) 0.003(3) 0.010(4)
C25 0.034(4) 0.044(5) 0.030(4) -0.002(3) 0.000(3) 0.013(4)
C35 0.037(5) 0.056(6) 0.038(4) 0.001(4) 0.012(4) 0.015(4)
C45 0.027(4) 0.047(5) 0.048(5) 0.005(4) 0.004(4) 0.012(4)
C55 0.027(4) 0.054(6) 0.036(4) -0.007(4) -0.003(3) 0.008(4)
C65 0.031(4) 0.038(5) 0.037(4) 0.000(3) 0.007(4) 0.009(4)
C75 0.028(4) 0.033(5) 0.034(4) -0.007(3) -0.002(3) 0.000(3)
C85 0.030(4) 0.039(5) 0.029(4) -0.004(3) -0.002(3) 0.011(4)
C95 0.048(5) 0.070(6) 0.026(4) 0.004(4) 0.001(4) 0.021(5)
C105 0.040(5) 0.058(6) 0.029(4) -0.001(4) 0.000(4) 0.015(4)
C115 0.045(5) 0.054(6) 0.035(4) -0.012(4) 0.006(4) 0.016(4)
C125 0.037(5) 0.046(5) 0.033(4) -0.008(4) -0.006(4) 0.010(4)
C135 0.042(5) 0.040(5) 0.030(4) -0.005(3) 0.003(4) 0.013(4)
C145 0.038(4) 0.036(5) 0.024(4) 0.000(3) 0.001(3) 0.016(4)
C155 0.035(4) 0.037(5) 0.025(4) -0.004(3) -0.005(3) 0.011(4)
O16 0.045(3) 0.036(3) 0.021(2) 0.000(2) 0.001(2) 0.018(2)
N16 0.050(4) 0.052(4) 0.021(3) -0.003(3) 0.008(3) 0.019(3)
N26 0.037(4) 0.041(4) 0.034(3) 0.003(3) 0.008(3) 0.017(3)
N36 0.043(4) 0.047(4) 0.038(4) 0.007(3) 0.000(3) 0.018(3)
C16 0.034(4) 0.035(5) 0.037(4) 0.004(3) 0.004(4) 0.010(4)
C26 0.038(5) 0.022(4) 0.045(4) 0.006(3) 0.009(4) 0.004(3)
C36 0.032(5) 0.046(5) 0.048(5) -0.002(4) 0.010(4) 0.005(4)
C46 0.042(5) 0.040(5) 0.055(5) -0.011(4) 0.000(4) 0.010(4)
C56 0.043(5) 0.048(6) 0.055(5) 0.003(4) 0.003(4) 0.022(4)
C66 0.040(5) 0.038(5) 0.037(4) 0.004(4) -0.004(4) 0.008(4)
C76 0.038(5) 0.044(5) 0.032(4) 0.002(4) -0.002(4) 0.012(4)
C86 0.029(4) 0.044(5) 0.026(4) 0.001(3) -0.005(3) 0.005(4)
C96 0.048(5) 0.049(5) 0.038(5) 0.004(4) -0.003(4) 0.016(4)
C106 0.054(6) 0.056(6) 0.036(5) 0.013(4) -0.004(4) 0.006(5)
C116 0.059(6) 0.051(6) 0.027(4) 0.002(4) -0.005(4) -0.001(5)
C126 0.044(5) 0.048(5) 0.037(4) 0.000(4) -0.001(4) 0.004(4)
C136 0.033(4) 0.054(5) 0.032(4) 0.011(4) -0.001(3) 0.013(4)
C146 0.039(5) 0.060(6) 0.033(4) 0.013(4) -0.002(4) 0.023(4)
C156 0.040(5) 0.035(5) 0.035(4) 0.005(3) 0.004(4) 0.009(4)
O17 0.036(3) 0.023(3) 0.023(2) 0.0009(19) 0.003(2) 0.006(2)
N17 0.036(4) 0.028(4) 0.036(3) 0.006(3) 0.007(3) 0.016(3)
N27 0.038(4) 0.021(3) 0.024(3) -0.004(2) -0.006(3) 0.015(3)
N37 0.042(4) 0.034(4) 0.027(3) 0.002(3) 0.002(3) 0.015(3)
C17 0.035(5) 0.028(4) 0.028(4) -0.004(3) 0.001(3) 0.010(4)
C27 0.049(5) 0.033(5) 0.029(4) 0.001(3) 0.005(4) 0.021(4)
C37 0.036(5) 0.030(5) 0.040(4) -0.003(3) 0.002(4) 0.011(4)
C47 0.044(5) 0.030(5) 0.031(4) -0.010(3) -0.005(4) 0.008(4)
C57 0.041(5) 0.035(5) 0.022(4) 0.000(3) -0.003(3) 0.009(4)
C67 0.037(5) 0.028(4) 0.029(4) 0.004(3) 0.003(3) 0.018(4)
C77 0.030(4) 0.033(4) 0.026(4) -0.001(3) -0.006(3) 0.015(3)
C87 0.049(5) 0.030(4) 0.024(4) -0.004(3) -0.003(4) 0.020(4)
C97 0.047(5) 0.058(6) 0.030(4) 0.005(4) 0.003(4) 0.020(4)
C107 0.048(6) 0.075(6) 0.036(5) 0.012(4) 0.013(4) 0.024(5)
C117 0.043(5) 0.060(6) 0.033(4) 0.015(4) 0.003(4) 0.012(4)
C127 0.056(6) 0.046(5) 0.031(4) 0.007(4) 0.002(4) 0.023(4)
C137 0.042(5) 0.035(5) 0.026(4) 0.005(3) 0.002(4) 0.021(4)
C147 0.038(4) 0.027(4) 0.022(4) -0.006(3) -0.007(3) 0.015(3)
C157 0.039(5) 0.030(4) 0.021(4) 0.001(3) 0.001(3) 0.016(4)
O18 0.049(3) 0.039(3) 0.037(3) -0.001(2) 0.007(2) 0.025(3)
O28 0.054(4) 0.046(4) 0.044(3) 0.002(3) 0.002(3) 0.022(3)
N18 0.060(5) 0.044(4) 0.032(3) 0.009(3) 0.007(3) 0.015(4)
C18 0.047(5) 0.047(6) 0.026(4) -0.008(4) -0.010(4) 0.019(4)
C28 0.056(6) 0.042(5) 0.028(4) 0.006(4) -0.002(4) 0.017(4)
C38 0.082(7) 0.060(6) 0.046(5) 0.008(4) 0.008(5) 0.034(5)
C48 0.088(7) 0.051(6) 0.039(4) 0.006(4) 0.006(4) 0.034(5)
O19 0.047(3) 0.035(3) 0.022(2) 0.001(2) 0.000(2) 0.021(3)
O29 0.049(3) 0.032(3) 0.016(2) 0.002(2) 0.003(2) 0.018(2)
N19 0.048(4) 0.038(4) 0.021(3) 0.006(3) 0.006(3) 0.016(3)
C19 0.034(4) 0.053(6) 0.021(4) 0.003(4) 0.004(3) 0.017(4)
C29 0.054(5) 0.027(4) 0.033(4) 0.001(3) 0.002(4) 0.019(4)
C39 0.071(6) 0.039(5) 0.023(4) 0.000(3) -0.005(4) 0.019(4)
C49 0.071(6) 0.073(7) 0.048(5) 0.013(4) 0.033(5) 0.035(5)
O110 0.037(3) 0.032(3) 0.021(2) -0.001(2) 0.002(2) 0.011(2)
O210 0.069(4) 0.033(3) 0.027(3) 0.002(2) -0.014(3) 0.022(3)
N110 0.043(4) 0.037(4) 0.025(3) -0.001(3) -0.001(3) 0.006(3)
C110 0.048(5) 0.030(5) 0.020(4) -0.004(3) 0.004(3) 0.007(4)
C210 0.042(5) 0.040(5) 0.028(4) -0.001(3) 0.003(4) 0.012(4)
C310 0.064(6) 0.032(5) 0.049(5) 0.006(4) 0.001(4) 0.003(4)
C410 0.058(6) 0.053(6) 0.040(4) 0.007(4) 0.007(4) 0.002(5)
Cl11 0.020(3) 0.026(4) 0.048(4) -0.004(3) 0.005(3) -0.004(3)
O11A 0.14(2) 0.08(2) 0.12(2) 0.025(16) 0.009(17) -0.041(17)
O21A 0.033(9) 0.077(12) 0.021(7) 0.011(7) -0.013(6) -0.029(7)
O31A 0.064(9) 0.17(2) 0.047(8) -0.038(10) 0.030(7) -0.034(11)
O41A 0.073(11) 0.051(9) 0.127(17) 0.007(10) 0.004(10) 0.005(8)
Cl21 0.098(13) 0.081(12) 0.173(17) 0.025(11) -0.011(11) 0.030(10)
O51A 0.054(15) 0.046(18) 0.023(9) 0.019(8) -0.009(8) 0.014(14)
O61A 0.19(3) 0.10(2) 0.048(15) 0.041(16) -0.010(17) -0.07(2)
O71A 0.15(2) 0.057(14) 0.32(5) 0.008(19) 0.14(3) 0.048(14)
O81A 0.14(3) 0.13(4) 0.13(3) 0.01(2) 0.05(2) -0.04(2)
Cl12 0.053(3) 0.077(3) 0.018(2) 0.016(2) 0.0119(17) -0.001(2)
O12B 0.079(8) 0.085(9) 0.046(6) 0.014(6) 0.010(5) -0.012(7)
O22B 0.059(8) 0.161(11) 0.027(5) 0.022(6) 0.008(5) 0.020(7)
O32B 0.173(13) 0.068(8) 0.075(7) 0.042(6) 0.018(8) 0.027(8)
O42B 0.084(10) 0.202(18) 0.075(8) 0.005(10) 0.045(7) 0.039(11)
Cl22 0.17(3) 0.29(4) 0.29(4) 0.23(3) 0.13(3) 0.08(2)
O72B 0.09(2) 0.34(6) 0.29(5) 0.27(5) 0.06(3) 0.08(3)
O82B 0.17(4) 0.09(2) 0.15(3) 0.01(2) 0.01(3) 0.01(2)
O92B 0.14(2) 0.09(2) 0.052(14) -0.001(14) 0.038(15) 0.076(18)
N2A 0.072(6) 0.058(6) 0.094(6) -0.002(5) 0.008(5) 0.019(5)
C3A 0.053(6) 0.054(7) 0.071(6) 0.003(5) 0.001(5) 0.029(5)
C4A 0.066(7) 0.071(8) 0.104(8) -0.005(6) 0.018(6) 0.019(6)
N3A 0.218(13) 0.140(10) 0.071(6) 0.051(7) 0.044(8) 0.009(9)
C5A 0.064(7) 0.073(7) 0.052(6) -0.004(5) 0.018(5) -0.009(5)
C6A 0.083(8) 0.169(12) 0.060(6) 0.033(7) 0.032(6) 0.063(8)

loop_
_atom_type_symbol
_atom_type_description
_atom_type_scat_dispersion_real
_atom_type_scat_dispersion_imag
_atom_type_scat_source
C C 0.0033 0.0016 'International Tables Vol C Tables 4.2.6.8 and 6.1.1.4'
H H 0.0000 0.0000 'International Tables Vol C Tables 4.2.6.8 and 6.1.1.4'
N N 0.0061 0.0033 'International Tables Vol C Tables 4.2.6.8 and 6.1.1.4'
O O 0.0106 0.0060 'International Tables Vol C Tables 4.2.6.8 and 6.1.1.4'
Ni Ni 0.3393 1.1124 'International Tables Vol C Tables 4.2.6.8 and 6.1.1.4'
Cl Cl 0.1484 0.1585 'International Tables Vol C Tables 4.2.6.8 and 6.1.1.4'

loop_
_geom_angle_atom_site_label_1
_geom_angle_atom_site_label_2
_geom_angle_atom_site_label_3
_geom_angle
O29 Ni1 O1 95.07(17)
O29 Ni1 O110 90.27(18)
O1 Ni1 O110 174.65(16)
O29 Ni1 O13 92.36(16)
O1 Ni1 O13 84.06(18)
O110 Ni1 O13 95.47(18)
O29 Ni1 O10 95.47(16)
O1 Ni1 O10 93.33(18)
O110 Ni1 O10 86.41(18)
O13 Ni1 O10 171.94(17)
O29 Ni1 O17 165.83(18)
O1 Ni1 O17 93.12(17)
O110 Ni1 O17 81.59(17)
O13 Ni1 O17 77.00(16)
O10 Ni1 O17 95.57(16)
N11 Ni2 O13 88.0(2)
N11 Ni2 N12 176.0(2)
O13 Ni2 N12 95.3(2)
N11 Ni2 N21 82.8(2)
O13 Ni2 N21 163.82(19)
N12 Ni2 N21 93.4(2)
N11 Ni2 O17 89.70(18)
O13 Ni2 O17 76.43(15)
N12 Ni2 O17 88.8(2)
N21 Ni2 O17 90.16(17)
N11 Ni2 N22 101.3(2)
O13 Ni2 N22 96.53(17)
N12 Ni2 N22 80.7(2)
N21 Ni2 N22 98.33(19)
O17 Ni2 N22 166.8(2)
O15 Ni3 O19 81.31(19)
O15 Ni3 O11 99.05(18)
O19 Ni3 O11 178.52(17)
O15 Ni3 O1 94.75(16)
O19 Ni3 O1 93.06(17)
O11 Ni3 O1 85.49(16)
O15 Ni3 N23 94.01(19)
O19 Ni3 N23 87.58(19)
O11 Ni3 N23 93.82(18)
O1 Ni3 N23 171.2(2)
O15 Ni3 O13 165.73(18)
O19 Ni3 O13 84.79(18)
O11 Ni3 O13 94.76(17)
O1 Ni3 O13 82.71(16)
N23 Ni3 O13 88.6(2)
N15 Ni4 O1 88.57(19)
N15 Ni4 O16 103.39(19)
O1 Ni4 O16 89.72(17)
N15 Ni4 N14 169.3(3)
O1 Ni4 N14 97.08(19)
O16 Ni4 N14 85.8(2)
N15 Ni4 N24 91.3(2)
O1 Ni4 N24 102.01(17)
O16 Ni4 N24 161.47(18)
N14 Ni4 N24 78.6(2)
N15 Ni4 N25 80.3(2)
O1 Ni4 N25 163.00(18)
O16 Ni4 N25 80.56(19)
N14 Ni4 N25 96.1(2)
N24 Ni4 N25 91.10(19)
O14 Ni5 O16 92.10(18)
O14 Ni5 N10 88.7(2)
O16 Ni5 N10 176.9(2)
O14 Ni5 N26 89.5(2)
O16 Ni5 N26 86.84(19)
N10 Ni5 N26 96.2(2)
O14 Ni5 O10 88.83(18)
O16 Ni5 O10 97.44(17)
N10 Ni5 O10 79.59(18)
N26 Ni5 O10 175.46(18)
O14 Ni5 O18 177.27(17)
O16 Ni5 O18 87.58(17)
N10 Ni5 O18 91.5(2)
N26 Ni5 O18 93.2(2)
O10 Ni5 O18 88.52(17)
N1A Ni6 N18 90.8(4)
N1A Ni6 O210 81.1(3)
N18 Ni6 O210 86.0(2)
N1A Ni6 O29 92.4(4)
N18 Ni6 O29 175.7(2)
O210 Ni6 O29 97.27(17)
N1A Ni6 N19 91.4(4)
N18 Ni6 N19 98.6(2)
O210 Ni6 N19 171.3(2)
O29 Ni6 N19 78.49(19)
N1A Ni6 O18 167.0(4)
N18 Ni6 O18 80.8(2)
O210 Ni6 O18 88.45(19)
O29 Ni6 O18 96.52(19)
N19 Ni6 O18 99.5(2)
O12 Ni7 O110 91.88(17)
O12 Ni7 O17 98.36(19)
O110 Ni7 O17 83.72(17)
O12 Ni7 N110 87.7(2)
O110 Ni7 N110 82.73(19)
O17 Ni7 N110 165.30(18)
O12 Ni7 O20 173.10(19)
O110 Ni7 O20 83.14(16)
O17 Ni7 O20 85.89(17)
N110 Ni7 O20 86.9(2)
O12 Ni7 N27 95.2(2)
O110 Ni7 N27 169.3(2)
O17 Ni7 N27 87.4(2)
N110 Ni7 N27 105.4(2)
O20 Ni7 N27 90.39(19)
Ni1 O1 Ni4 134.6(2)
Ni1 O1 Ni3 94.01(17)
Ni4 O1 Ni3 111.94(18)
Ni1 O1 H1 104.3
Ni4 O1 H1 104.3
Ni3 O1 H1 104.3
C10 O10 Ni1 121.8(4)
C10 O10 Ni5 115.1(4)
Ni1 O10 Ni5 123.00(19)
C10 O20 Ni7 134.3(4)
C20 N10 Ni5 114.2(4)
C20 N10 H10A 108.7
Ni5 N10 H10A 108.7
C20 N10 H10B 108.7
Ni5 N10 H10B 108.7
H10A N10 H10B 107.6
O20 C10 O10 126.0(6)
O20 C10 C20 115.2(6)
O10 C10 C20 118.7(6)
N10 C20 C30 110.7(6)
N10 C20 C40 109.5(6)
C30 C20 C40 112.2(6)
N10 C20 C10 109.1(5)
C30 C20 C10 108.4(6)
C40 C20 C10 106.9(6)
C20 C30 H30A 109.5
C20 C30 H30B 109.5
H30A C30 H30B 109.5
C20 C30 H30C 109.5
H30A C30 H30C 109.5
H30B C30 H30C 109.5
C20 C40 H40A 109.5
C20 C40 H40B 109.5
H40A C40 H40B 109.5
C20 C40 H40C 109.5
H40A C40 H40C 109.5
H40B C40 H40C 109.5
N11 O11 Ni3 113.0(4)
C141 N11 O11 118.0(6)
C141 N11 Ni2 110.8(4)
O11 N11 Ni2 129.9(4)
C151 N21 C11 114.6(6)
C151 N21 Ni2 102.0(4)
C11 N21 Ni2 140.4(5)
C71 N31 C61 114.8(6)
C21 C11 N21 121.5(6)
C21 C11 C61 119.1(6)
N21 C11 C61 119.3(6)
C11 C21 C31 119.7(7)
C11 C21 H21 120.1
C31 C21 H21 120.1
C41 C31 C21 121.5(8)
C41 C31 H31 119.2
C21 C31 H31 119.2
C51 C41 C31 120.5(7)
C51 C41 H41 119.8
C31 C41 H41 119.8
C41 C51 C61 121.2(7)
C41 C51 H51 119.4
C61 C51 H51 119.4
N31 C61 C51 118.6(6)
N31 C61 C11 123.4(6)
C51 C61 C11 118.0(7)
N31 C71 C151 122.0(7)
N31 C71 C81 130.8(6)
C151 C71 C81 107.2(5)
C91 C81 C131 120.3(6)
C91 C81 C71 130.8(6)
C131 C81 C71 108.8(6)
C81 C91 C101 119.7(7)
C81 C91 H91 120.1
C101 C91 H91 120.1
C91 C101 C111 120.1(7)
C91 C101 H101 119.9
C111 C101 H101 119.9
C121 C111 C101 120.8(7)
C121 C111 H111 119.6
C101 C111 H111 119.6
C111 C121 C131 119.1(6)
C111 C121 H121 120.4
C131 C121 H121 120.4
C121 C131 C81 119.8(6)
C121 C131 C141 132.3(6)
C81 C131 C141 107.9(6)
N11 C141 C151 115.4(6)
N11 C141 C131 136.5(6)
C151 C141 C131 107.1(5)
N21 C151 C71 125.5(6)
N21 C151 C141 125.4(6)
C71 C151 C141 108.9(6)
N12 O12 Ni7 114.7(4)
O12 N12 C142 118.4(6)
O12 N12 Ni2 128.1(5)
C142 N12 Ni2 113.2(5)
C152 N22 C12 114.5(6)
C152 N22 Ni2 104.4(5)
C12 N22 Ni2 141.1(5)
C72 N32 C62 114.8(6)
N22 C12 C22 120.6(6)
N22 C12 C62 120.2(7)
C22 C12 C62 119.1(7)
C32 C22 C12 121.1(7)
C32 C22 H22 119.5
C12 C22 H22 119.5
C22 C32 C42 119.6(8)
C22 C32 H32 120.2
C42 C32 H32 120.2
C52 C42 C32 121.1(7)
C52 C42 H42 119.5
C32 C42 H42 119.5
C42 C52 C62 120.8(7)
C42 C52 H52 119.6
C62 C52 H52 119.6
N32 C62 C52 118.4(7)
N32 C62 C12 123.5(7)
C52 C62 C12 118.1(8)
N32 C72 C152 121.6(7)
N32 C72 C82 131.5(7)
C152 C72 C82 106.9(6)
C92 C82 C132 120.2(8)
C92 C82 C72 131.3(7)
C132 C82 C72 108.5(7)
C82 C92 C102 118.7(8)
C82 C92 H92 120.7
C102 C92 H92 120.7
C92 C102 C112 121.9(8)
C92 C102 H102 119.0
C112 C102 H102 119.0
C102 C112 C122 121.0(8)
C102 C112 H112 119.5
C122 C112 H112 119.5
C132 C122 C112 117.3(8)
C132 C122 H122 121.4
C112 C122 H122 121.4
C122 C132 C82 121.0(7)
C122 C132 C142 131.0(7)
C82 C132 C142 108.0(7)
N12 C142 C152 115.9(7)
N12 C142 C132 136.1(7)
C152 C142 C132 107.8(6)
N22 C152 C142 125.8(6)
N22 C152 C72 125.5(7)
C142 C152 C72 108.7(7)
N13 O13 Ni2 106.9(3)
N13 O13 Ni1 112.6(3)
Ni2 O13 Ni1 106.59(17)
N13 O13 Ni3 123.4(3)
Ni2 O13 Ni3 112.9(2)
Ni1 O13 Ni3 92.88(18)
C143 N13 O13 114.9(5)
C153 N23 C13 114.5(6)
C153 N23 Ni3 116.6(4)
C13 N23 Ni3 128.9(5)
C73 N33 C63 114.8(6)
N23 C13 C23 118.9(6)
N23 C13 C63 121.1(7)
C23 C13 C63 119.9(6)
C33 C23 C13 120.2(7)
C33 C23 H23 119.9
C13 C23 H23 119.9
C23 C33 C43 120.2(7)
C23 C33 H33 119.9
C43 C33 H33 119.9
C53 C43 C33 121.1(7)
C53 C43 H43 119.4
C33 C43 H43 119.4
C43 C53 C63 120.2(7)
C43 C53 H53 119.9
C63 C53 H53 119.9
N33 C63 C53 118.9(6)
N33 C63 C13 122.6(6)
C53 C63 C13 118.4(7)
N33 C73 C153 122.6(7)
N33 C73 C83 128.7(6)
C153 C73 C83 108.7(6)
C93 C83 C133 120.0(7)
C93 C83 C73 131.7(7)
C133 C83 C73 108.3(6)
C83 C93 C103 117.2(7)
C83 C93 H93 121.4
C103 C93 H93 121.4
C113 C103 C93 122.6(7)
C113 C103 H103 118.7
C93 C103 H103 118.7
C123 C113 C103 119.8(8)
C123 C113 H113 120.1
C103 C113 H113 120.1
C113 C123 C133 118.5(7)
C113 C123 H123 120.8
C133 C123 H123 120.8
C123 C133 C83 121.9(7)
C123 C133 C143 129.2(7)
C83 C133 C143 108.5(7)
N13 C143 C153 132.8(7)
N13 C143 C133 118.9(6)
C153 C143 C133 106.9(6)
N23 C153 C73 124.3(7)
N23 C153 C143 128.5(6)
C73 C153 C143 107.2(7)
N14 O14 Ni5 117.1(4)
C144 N14 O14 120.3(6)
C144 N14 Ni4 113.8(5)
O14 N14 Ni4 125.7(5)
C154 N24 C14 114.6(6)
C154 N24 Ni4 103.1(5)
C14 N24 Ni4 141.1(5)
C74 N34 C64 114.1(6)
N24 C14 C24 120.6(7)
N24 C14 C64 119.8(6)
C24 C14 C64 119.7(7)
C34 C24 C14 120.6(7)
C34 C24 H24 119.7
C14 C24 H24 119.7
C24 C34 C44 120.3(7)
C24 C34 H34 119.9
C44 C34 H34 119.9
C54 C44 C34 119.3(7)
C54 C44 H44 120.4
C34 C44 H44 120.4
C44 C54 C64 122.6(7)
C44 C54 H54 118.7
C64 C54 H54 118.7
N34 C64 C54 118.9(7)
N34 C64 C14 123.5(7)
C54 C64 C14 117.6(7)
N34 C74 C154 123.4(6)
N34 C74 C84 130.8(7)
C154 C74 C84 105.8(7)
C94 C84 C134 120.8(7)
C94 C84 C74 129.1(8)
C134 C84 C74 110.1(6)
C104 C94 C84 118.8(8)
C104 C94 H94 120.6
C84 C94 H94 120.6
C114 C104 C94 119.9(8)
C114 C104 H104 120.1
C94 C104 H104 120.1
C104 C114 C124 122.1(7)
C104 C114 H114 118.9
C124 C114 H114 118.9
C134 C124 C114 118.4(8)
C134 C124 H124 120.8
C114 C124 H124 120.8
C124 C134 C84 120.1(7)
C124 C134 C144 134.1(8)
C84 C134 C144 105.8(6)
N14 C144 C154 117.2(6)
N14 C144 C134 133.9(7)
C154 C144 C134 108.9(7)
N24 C154 C144 126.0(7)
N24 C154 C74 124.6(7)
C144 C154 C74 109.4(6)
N15 O15 Ni3 111.6(4)
C145 N15 O15 118.5(5)
C145 N15 Ni4 113.8(4)
O15 N15 Ni4 127.7(4)
C155 N25 C15 113.3(5)
C155 N25 Ni4 100.2(4)
C15 N25 Ni4 139.9(4)
C75 N35 C65 112.8(6)
N25 C15 C25 119.8(6)
N25 C15 C65 120.1(6)
C25 C15 C65 120.0(6)
C35 C25 C15 119.7(6)
C35 C25 H25 120.2
C15 C25 H25 120.2
C25 C35 C45 120.8(6)
C25 C35 H35 119.6
C45 C35 H35 119.6
C55 C45 C35 120.2(7)
C55 C45 H45 119.9
C35 C45 H45 119.9
C45 C55 C65 121.4(6)
C45 C55 H55 119.3
C65 C55 H55 119.3
N35 C65 C55 117.4(6)
N35 C65 C15 124.7(6)
C55 C65 C15 117.9(6)
N35 C75 C155 123.3(6)
N35 C75 C85 129.5(6)
C155 C75 C85 107.0(6)
C95 C85 C135 121.0(6)
C95 C85 C75 130.2(6)
C135 C85 C75 108.8(6)
C85 C95 C105 118.5(7)
C85 C95 H95 120.7
C105 C95 H95 120.7
C95 C105 C115 120.8(6)
C95 C105 H105 119.6
C115 C105 H105 119.6
C105 C115 C125 121.6(7)
C105 C115 H115 119.2
C125 C115 H115 119.2
C135 C125 C115 116.6(6)
C135 C125 H125 121.7
C115 C125 H125 121.7
C125 C135 C85 121.4(6)
C125 C135 C145 129.8(6)
C85 C135 C145 108.3(6)
N15 C145 C155 116.7(5)
N15 C145 C135 134.9(6)
C155 C145 C135 106.8(6)
N25 C155 C75 125.8(6)
N25 C155 C145 125.3(6)
C75 C155 C145 108.8(6)
N16 O16 Ni5 122.6(4)
N16 O16 Ni4 120.9(4)
Ni5 O16 Ni4 114.21(19)
C146 N16 O16 116.3(5)
C156 N26 C16 114.3(6)
C156 N26 Ni5 111.6(4)
C16 N26 Ni5 131.2(4)
C76 N36 C66 114.3(6)
N26 C16 C26 118.8(6)
N26 C16 C66 121.1(6)
C26 C16 C66 119.9(6)
C36 C26 C16 119.9(7)
C36 C26 H26 120.1
C16 C26 H26 120.1
C26 C36 C46 121.0(7)
C26 C36 H36 119.5
C46 C36 H36 119.5
C56 C46 C36 119.2(7)
C56 C46 H46 120.4
C36 C46 H46 120.4
C46 C56 C66 121.8(7)
C46 C56 H56 119.1
C66 C56 H56 119.1
N36 C66 C56 119.0(7)
N36 C66 C16 122.9(7)
C56 C66 C16 118.1(7)
N36 C76 C156 124.5(6)
N36 C76 C86 128.9(6)
C156 C76 C86 106.7(6)
C96 C86 C136 120.9(6)
C96 C86 C76 131.0(7)
C136 C86 C76 108.1(6)
C106 C96 C86 119.7(7)
C106 C96 H96 120.1
C86 C96 H96 120.1
C96 C106 C116 120.1(7)
C96 C106 H106 119.9
C116 C106 H106 119.9
C126 C116 C106 121.6(7)
C126 C116 H116 119.2
C106 C116 H116 119.2
C116 C126 C136 118.7(7)
C116 C126 H126 120.7
C136 C126 H126 120.7
C126 C136 C86 118.9(6)
C126 C136 C146 131.8(7)
C86 C136 C146 109.3(6)
N16 C146 C156 129.8(6)
N16 C146 C136 124.4(7)
C156 C146 C136 105.6(6)
N26 C156 C76 121.9(6)
N26 C156 C146 128.0(6)
C76 C156 C146 110.1(6)
N17 O17 Ni7 122.2(3)
N17 O17 Ni1 106.5(3)
Ni7 O17 Ni1 94.24(17)
N17 O17 Ni2 119.8(3)
Ni7 O17 Ni2 108.1(2)
Ni1 O17 Ni2 99.96(16)
C147 N17 O17 115.4(5)
C157 N27 C17 116.4(6)
C157 N27 Ni7 113.9(4)
C17 N27 Ni7 127.8(5)
C77 N37 C67 114.0(6)
C27 C17 N27 121.0(6)
C27 C17 C67 119.7(6)
N27 C17 C67 119.4(7)
C37 C27 C17 120.3(6)
C37 C27 H27 119.9
C17 C27 H27 119.9
C27 C37 C47 120.2(7)
C27 C37 H37 119.9
C47 C37 H37 119.9
C57 C47 C37 121.9(6)
C57 C47 H47 119.1
C37 C47 H47 119.1
C47 C57 C67 119.2(6)
C47 C57 H57 120.4
C67 C57 H57 120.4
N37 C67 C57 118.4(6)
N37 C67 C17 122.8(6)
C57 C67 C17 118.7(7)
N37 C77 C157 124.7(7)
N37 C77 C87 127.8(6)
C157 C77 C87 107.5(6)
C97 C87 C137 120.5(7)
C97 C87 C77 130.2(6)
C137 C87 C77 109.4(6)
C107 C97 C87 117.0(7)
C107 C97 H97 121.5
C87 C97 H97 121.5
C97 C107 C117 122.5(7)
C97 C107 H107 118.8
C117 C107 H107 118.8
C127 C117 C107 119.7(8)
C127 C117 H117 120.2
C107 C117 H117 120.2
C137 C127 C117 118.5(7)
C137 C127 H127 120.8
C117 C127 H127 120.8
C127 C137 C87 121.9(7)
C127 C137 C147 129.8(6)
C87 C137 C147 108.3(7)
N17 C147 C157 130.1(7)
N17 C147 C137 123.1(6)
C157 C147 C137 106.7(5)
N27 C157 C77 122.5(6)
N27 C157 C147 129.9(6)
C77 C157 C147 107.7(6)
C18 O18 Ni6 114.5(5)
C18 O18 Ni5 117.9(5)
Ni6 O18 Ni5 126.3(2)
C28 N18 Ni6 113.1(5)
C28 N18 H18A 109.0
Ni6 N18 H18A 109.0
C28 N18 H18B 108.9
Ni6 N18 H18B 109.0
H18A N18 H18B 107.8
O28 C18 O18 125.5(8)
O28 C18 C28 116.9(7)
O18 C18 C28 117.6(7)
N18 C28 C48 112.1(7)
N18 C28 C38 108.5(6)
C48 C28 C38 110.8(6)
N18 C28 C18 108.0(6)
C48 C28 C18 110.2(6)
C38 C28 C18 107.1(6)
C28 C38 H38A 109.5
C28 C38 H38B 109.5
H38A C38 H38B 109.5
C28 C38 H38C 109.5
H38A C38 H38C 109.5
H38B C38 H38C 109.5
C28 C48 H48A 109.5
C28 C48 H48B 109.5
H48A C48 H48B 109.5
C28 C48 H48C 109.5
H48A C48 H48C 109.5
H48B C48 H48C 109.5
C19 O19 Ni3 132.9(4)
C19 O29 Ni1 123.1(4)
C19 O29 Ni6 116.1(4)
Ni1 O29 Ni6 120.6(2)
C29 N19 Ni6 111.7(4)
C29 N19 H19A 109.3
Ni6 N19 H19A 109.3
C29 N19 H19B 109.3
Ni6 N19 H19B 109.3
H19A N19 H19B 107.9
O19 C19 O29 125.5(6)
O19 C19 C29 116.4(6)
O29 C19 C29 118.1(6)
N19 C29 C49 112.8(6)
N19 C29 C39 111.9(5)
C49 C29 C39 108.1(6)
N19 C29 C19 106.1(5)
C49 C29 C19 107.4(6)
C39 C29 C19 110.3(6)
C29 C39 H39A 109.5
C29 C39 H39B 109.5
H39A C39 H39B 109.5
C29 C39 H39C 109.5
H39A C39 H39C 109.5
H39B C39 H39C 109.5
C29 C49 H49A 109.5
C29 C49 H49B 109.5
H49A C49 H49B 109.5
C29 C49 H49C 109.5
H49A C49 H49C 109.5
H49B C49 H49C 109.5
C110 O110 Ni7 109.8(4)
C110 O110 Ni1 130.2(4)
Ni7 O110 Ni1 97.5(2)
C110 O210 Ni6 128.5(4)
C210 N110 Ni7 109.1(4)
C210 N110 H11A 109.9
Ni7 N110 H11A 109.9
C210 N110 H11B 109.9
Ni7 N110 H11B 109.9
H11A N110 H11B 108.3
O210 C110 O110 126.1(6)
O210 C110 C210 118.2(7)
O110 C110 C210 115.6(6)
N110 C210 C310 110.0(5)
N110 C210 C410 108.2(5)
C310 C210 C410 111.8(7)
N110 C210 C110 108.4(6)
C310 C210 C110 112.9(6)
C410 C210 C110 105.3(5)
C210 C310 H31A 109.5
C210 C310 H31B 109.5
H31A C310 H31B 109.5
C210 C310 H31C 109.5
H31A C310 H31C 109.5
H31B C310 H31C 109.5
C210 C410 H41A 109.5
C210 C410 H41B 109.5
H41A C410 H41B 109.5
C210 C410 H41C 109.5
H41A C410 H41C 109.5
H41B C410 H41C 109.5
O1W N1A Ni6 135(3)
C1A N1A Ni6 161.2(12)
O1W C1A C2A 156(3)
N1A C1A C2A 177.3(19)
C1A C2A H2A1 109.5
C1A C2A H2A2 109.5
H2A1 C2A H2A2 109.5
C1A C2A H2A3 109.5
H2A1 C2A H2A3 109.5
H2A2 C2A H2A3 109.5
N1A O1W C1A 132(4)
O41A Cl11 O11A 112.1(14)
O41A Cl11 O21A 113.6(12)
O11A Cl11 O21A 111.5(14)
O41A Cl11 O31A 108.5(12)
O11A Cl11 O31A 104.9(14)
O21A Cl11 O31A 105.5(11)
O81A Cl21 O51A 112(2)
O81A Cl21 O61A 120(3)
O51A Cl21 O61A 119(2)
O81A Cl21 O71A 97(2)
O51A Cl21 O71A 95.3(18)
O61A Cl21 O71A 107(2)
O42B Cl12 O12B 117.5(9)
O42B Cl12 O22B 113.1(8)
O12B Cl12 O22B 109.3(6)
O42B Cl12 O32B 104.3(10)
O12B Cl12 O32B 105.5(8)
O22B Cl12 O32B 106.1(7)
O62B Cl22 O92B 108(2)
O62B Cl22 O72B 124(3)
O92B Cl22 O72B 121(2)
O62B Cl22 O82B 93(2)
O92B Cl22 O82B 97(2)
O72B Cl22 O82B 107(3)
N2A C3A C4A 177.9(11)
C3A C4A H4A1 109.5
C3A C4A H4A2 109.5
H4A1 C4A H4A2 109.5
C3A C4A H4A3 109.5
H4A1 C4A H4A3 109.5
H4A2 C4A H4A3 109.5
N3A C5A C6A 178.5(12)
C5A C6A H6A1 109.5
C5A C6A H6A2 109.5
H6A1 C6A H6A2 109.5
C5A C6A H6A3 109.5
H6A1 C6A H6A3 109.5
H6A2 C6A H6A3 109.5
N4A C7A C8A 171.1(15)
C7A C8A H8A1 109.5
C7A C8A H8A2 109.5
H8A1 C8A H8A2 109.5
C7A C8A H8A3 109.5
H8A1 C8A H8A3 109.5
H8A2 C8A H8A3 109.5
N5A C9A C10A 173.1(19)
C9A C10A H10C 109.5
C9A C10A H10D 109.5
H10C C10A H10D 109.5
C9A C10A H10E 109.5
H10C C10A H10E 109.5
H10D C10A H10E 109.5
N6A C11A C12A 162(3)
C11A C12A H12A 109.5
C11A C12A H12B 109.5
H12A C12A H12B 109.5
C11A C12A H12C 109.5
H12A C12A H12C 109.5
H12B C12A H12C 109.5

loop_
_geom_bond_atom_site_label_1
_geom_bond_atom_site_label_2
_geom_bond_distance
Ni1 O29 2.039(4)
Ni1 O1 2.045(5)
Ni1 O110 2.059(5)
Ni1 O13 2.073(4)
Ni1 O10 2.074(4)
Ni1 O17 2.154(4)
Ni2 N11 2.052(6)
Ni2 O13 2.070(4)
Ni2 N12 2.076(6)
Ni2 N21 2.157(5)
Ni2 O17 2.183(4)
Ni2 N22 2.216(5)
Ni3 O15 2.024(4)
Ni3 O19 2.035(5)
Ni3 O11 2.038(4)
Ni3 O1 2.081(4)
Ni3 N23 2.092(5)
Ni3 O13 2.092(5)
Ni4 N15 2.034(5)
Ni4 O1 2.059(4)
Ni4 O16 2.087(5)
Ni4 N14 2.101(5)
Ni4 N24 2.277(6)
Ni4 N25 2.306(5)
Ni5 O14 2.019(5)
Ni5 O16 2.031(4)
Ni5 N10 2.060(5)
Ni5 N26 2.095(5)
Ni5 O10 2.139(4)
Ni5 O18 2.192(5)
Ni6 N1A 1.990(12)
Ni6 N18 2.043(6)
Ni6 O210 2.061(4)
Ni6 O29 2.065(4)
Ni6 N19 2.080(5)
Ni6 O18 2.106(5)
Ni7 O12 1.998(5)
Ni7 O110 2.058(4)
Ni7 O17 2.069(4)
Ni7 N110 2.074(6)
Ni7 O20 2.076(4)
Ni7 N27 2.078(5)
O1 H1 0.8600
O10 C10 1.289(7)
O20 C10 1.249(7)
N10 C20 1.488(8)
N10 H10A 0.9200
N10 H10B 0.9200
C10 C20 1.551(9)
C20 C30 1.530(10)
C20 C40 1.534(9)
C30 H30A 0.9800
C30 H30B 0.9800
C30 H30C 0.9800
C40 H40A 0.9800
C40 H40B 0.9800
C40 H40C 0.9800
O11 N11 1.328(6)
N11 C141 1.312(8)
N21 C151 1.310(8)
N21 C11 1.390(7)
N31 C71 1.307(7)
N31 C61 1.379(8)
C11 C21 1.388(9)
C11 C61 1.447(9)
C21 C31 1.391(9)
C21 H21 0.9500
C31 C41 1.372(9)
C31 H31 0.9500
C41 C51 1.354(10)
C41 H41 0.9500
C51 C61 1.415(8)
C51 H51 0.9500
C71 C151 1.434(9)
C71 C81 1.466(9)
C81 C91 1.370(9)
C81 C131 1.430(8)
C91 C101 1.371(9)
C91 H91 0.9500
C101 C111 1.414(9)
C101 H101 0.9500
C111 C121 1.376(9)
C111 H111 0.9500
C121 C131 1.379(9)
C121 H121 0.9500
C131 C141 1.464(9)
C141 C151 1.457(9)
O12 N12 1.282(6)
N12 C142 1.327(8)
N22 C152 1.309(9)
N22 C12 1.379(8)
N32 C72 1.307(8)
N32 C62 1.382(9)
C12 C22 1.399(9)
C12 C62 1.439(9)
C22 C32 1.384(9)
C22 H22 0.9500
C32 C42 1.400(10)
C32 H32 0.9500
C42 C52 1.365(10)
C42 H42 0.9500
C52 C62 1.419(9)
C52 H52 0.9500
C72 C152 1.451(9)
C72 C82 1.462(10)
C82 C92 1.366(10)
C82 C132 1.426(9)
C92 C102 1.367(11)
C92 H92 0.9500
C102 C112 1.372(10)
C102 H102 0.9500
C112 C122 1.404(10)
C112 H112 0.9500
C122 C132 1.371(10)
C122 H122 0.9500
C132 C142 1.462(10)
C142 C152 1.431(9)
O13 N13 1.391(7)
N13 C143 1.284(7)
N23 C153 1.313(8)
N23 C13 1.389(8)
N33 C73 1.326(8)
N33 C63 1.371(8)
C13 C23 1.411(9)
C13 C63 1.426(8)
C23 C33 1.366(9)
C23 H23 0.9500
C33 C43 1.411(9)
C33 H33 0.9500
C43 C53 1.365(10)
C43 H43 0.9500
C53 C63 1.422(9)
C53 H53 0.9500
C73 C153 1.428(8)
C73 C83 1.474(10)
C83 C93 1.384(9)
C83 C133 1.393(9)
C93 C103 1.393(10)
C93 H93 0.9500
C103 C113 1.379(9)
C103 H103 0.9500
C113 C123 1.375(9)
C113 H113 0.9500
C123 C133 1.379(10)
C123 H123 0.9500
C133 C143 1.483(9)
C143 C153 1.467(9)
O14 N14 1.311(7)
N14 C144 1.296(9)
N24 C154 1.307(8)
N24 C14 1.395(8)
N34 C74 1.304(9)
N34 C64 1.378(8)
C14 C24 1.401(8)
C14 C64 1.430(10)
C24 C34 1.371(10)
C24 H24 0.9500
C34 C44 1.416(10)
C34 H34 0.9500
C44 C54 1.359(9)
C44 H44 0.9500
C54 C64 1.401(9)
C54 H54 0.9500
C74 C154 1.425(10)
C74 C84 1.458(9)
C84 C94 1.403(10)
C84 C134 1.420(10)
C94 C104 1.390(9)
C94 H94 0.9500
C104 C114 1.387(11)
C104 H104 0.9500
C114 C124 1.407(10)
C114 H114 0.9500
C124 C134 1.376(8)
C124 H124 0.9500
C134 C144 1.456(9)
C144 C154 1.414(9)
O15 N15 1.317(6)
N15 C145 1.309(7)
N25 C155 1.302(7)
N25 C15 1.400(8)
N35 C75 1.310(8)
N35 C65 1.376(8)
C15 C25 1.402(8)
C15 C65 1.426(9)
C25 C35 1.387(9)
C25 H25 0.9500
C35 C45 1.394(9)
C35 H35 0.9500
C45 C55 1.364(9)
C45 H45 0.9500
C55 C65 1.417(9)
C55 H55 0.9500
C75 C155 1.432(9)
C75 C85 1.482(9)
C85 C95 1.371(9)
C85 C135 1.399(9)
C95 C105 1.380(9)
C95 H95 0.9500
C105 C115 1.384(9)
C105 H105 0.9500
C115 C125 1.403(9)
C115 H115 0.9500
C125 C135 1.383(9)
C125 H125 0.9500
C135 C145 1.479(8)
C145 C155 1.451(9)
O16 N16 1.368(6)
N16 C146 1.299(8)
N26 C156 1.325(8)
N26 C16 1.395(8)
N36 C76 1.312(8)
N36 C66 1.350(8)
C16 C26 1.419(9)
C16 C66 1.422(9)
C26 C36 1.364(9)
C26 H26 0.9500
C36 C46 1.411(10)
C36 H36 0.9500
C46 C56 1.383(10)
C46 H46 0.9500
C56 C66 1.398(9)
C56 H56 0.9500
C76 C156 1.435(9)
C76 C86 1.484(9)
C86 C96 1.367(9)
C86 C136 1.430(9)
C96 C106 1.363(9)
C96 H96 0.9500
C106 C116 1.397(10)
C106 H106 0.9500
C116 C126 1.380(9)
C116 H116 0.9500
C126 C136 1.387(9)
C126 H126 0.9500
C136 C146 1.471(9)
C146 C156 1.469(9)
O17 N17 1.400(7)
N17 C147 1.299(7)
N27 C157 1.298(8)
N27 C17 1.401(8)
N37 C77 1.299(8)
N37 C67 1.387(8)
C17 C27 1.391(9)
C17 C67 1.435(9)
C27 C37 1.367(9)
C27 H27 0.9500
C37 C47 1.396(9)
C37 H37 0.9500
C47 C57 1.362(9)
C47 H47 0.9500
C57 C67 1.416(9)
C57 H57 0.9500
C77 C157 1.437(9)
C77 C87 1.462(10)
C87 C97 1.384(9)
C87 C137 1.397(8)
C97 C107 1.382(10)
C97 H97 0.9500
C107 C117 1.394(9)
C107 H107 0.9500
C117 C127 1.379(10)
C117 H117 0.9500
C127 C137 1.364(10)
C127 H127 0.9500
C137 C147 1.475(9)
C147 C157 1.469(9)
O18 C18 1.291(8)
O28 C18 1.224(8)
N18 C28 1.484(9)
N18 H18A 0.9200
N18 H18B 0.9200
C18 C28 1.561(11)
C28 C48 1.495(10)
C28 C38 1.521(9)
C38 H38A 0.9800
C38 H38B 0.9800
C38 H38C 0.9800
C48 H48A 0.9800
C48 H48B 0.9800
C48 H48C 0.9800
O19 C19 1.231(8)
O29 C19 1.299(7)
N19 C29 1.490(8)
N19 H19A 0.9200
N19 H19B 0.9200
C19 C29 1.540(9)
C29 C49 1.522(10)
C29 C39 1.535(9)
C39 H39A 0.9800
C39 H39B 0.9800
C39 H39C 0.9800
C49 H49A 0.9800
C49 H49B 0.9800
C49 H49C 0.9800
O110 C110 1.278(8)
O210 C110 1.243(8)
N110 C210 1.506(8)
N110 H11A 0.9200
N110 H11B 0.9200
C110 C210 1.539(9)
C210 C310 1.513(9)
C210 C410 1.537(10)
C310 H31A 0.9800
C310 H31B 0.9800
C310 H31C 0.9800
C410 H41A 0.9800
C410 H41B 0.9800
C410 H41C 0.9800
N1A O1W 0.61(2)
N1A C1A 1.25(2)
C1A O1W 0.75(2)
C1A C2A 1.38(2)
C2A H2A1 0.9800
C2A H2A2 0.9800
C2A H2A3 0.9800
Cl11 O41A 1.398(14)
Cl11 O11A 1.425(18)
Cl11 O21A 1.441(12)
Cl11 O31A 1.485(14)
Cl21 O81A 1.33(3)
Cl21 O51A 1.36(2)
Cl21 O61A 1.38(2)
Cl21 O71A 1.52(2)
Cl12 O42B 1.381(13)
Cl12 O12B 1.400(12)
Cl12 O22B 1.459(10)
Cl12 O32B 1.469(11)
Cl22 O62B 1.33(3)
Cl22 O92B 1.35(3)
Cl22 O72B 1.35(2)
Cl22 O82B 1.54(3)
N2A C3A 1.123(9)
C3A C4A 1.464(10)
C4A H4A1 0.9800
C4A H4A2 0.9800
C4A H4A3 0.9800
N3A C5A 1.108(11)
C5A C6A 1.449(12)
C6A H6A1 0.9800
C6A H6A2 0.9800
C6A H6A3 0.9800
N4A C7A 1.280(16)
C7A C8A 1.553(16)
C8A H8A1 0.9800
C8A H8A2 0.9800
C8A H8A3 0.9800
N5A C9A 1.145(13)
C9A C10A 1.526(14)
C10A H10C 0.9800
C10A H10D 0.9800
C10A H10E 0.9800
N6A C11A 1.102(16)
C11A C12A 1.527(17)
C12A H12A 0.9800
C12A H12B 0.9800
C12A H12C 0.9800

loop_
_geom_hbond_atom_site_label_D
_geom_hbond_atom_site_label_H
_geom_hbond_atom_site_label_A
_geom_hbond_distance_DH
_geom_hbond_distance_HA
_geom_hbond_distance_DA
_geom_hbond_angle_DHA
_geom_hbond_site_symmetry_A
O1 H1 N17 0.86 2.37 2.987(6) 128.7 .
N10 H10A O28 0.92 2.29 2.952(7) 128.1 .
N18 H18A O92B 0.92 2.35 3.17(3) 148.3 .
N18 H18B O22B 0.92 2.38 3.253(11) 158.5 2_665
N18 H18B O62B 0.92 2.56 3.37(3) 146.2 2_665
N19 H19A N16 0.92 2.52 3.197(8) 131.1 .
N19 H19B O62B 0.92 2.01 2.91(3) 164.5 2_665
N19 H19B O12B 0.92 2.25 3.102(10) 153.7 2_665
N19 H19B Cl22 0.92 2.87 3.78(2) 170.0 2_665
N19 H19B Cl12 0.92 2.97 3.885(8) 179.0 2_665
N110 H11B O11A 0.92 2.33 3.25(3) 171.8 .
N110 H11B O51A 0.92 2.32 3.23(2) 171.2 .

loop_
_geom_torsion_atom_site_label_1
_geom_torsion_atom_site_label_2
_geom_torsion_atom_site_label_3
_geom_torsion_atom_site_label_4
_geom_torsion
O29 Ni1 O1 Ni4 -53.7(3)
O13 Ni1 O1 Ni4 -145.6(3)
O10 Ni1 O1 Ni4 42.1(3)
O17 Ni1 O1 Ni4 137.8(3)
O29 Ni1 O1 Ni3 72.77(17)
O13 Ni1 O1 Ni3 -19.08(15)
O10 Ni1 O1 Ni3 168.57(15)
O17 Ni1 O1 Ni3 -95.66(16)
N15 Ni4 O1 Ni1 115.8(3)
O16 Ni4 O1 Ni1 12.4(3)
N14 Ni4 O1 Ni1 -73.3(3)
N24 Ni4 O1 Ni1 -153.2(3)
N25 Ni4 O1 Ni1 67.1(7)
N15 Ni4 O1 Ni3 -4.4(2)
O16 Ni4 O1 Ni3 -107.8(2)
N14 Ni4 O1 Ni3 166.5(2)
N24 Ni4 O1 Ni3 86.7(2)
N25 Ni4 O1 Ni3 -53.0(7)
O15 Ni3 O1 Ni1 -146.92(17)
O19 Ni3 O1 Ni1 -65.40(18)
O11 Ni3 O1 Ni1 114.34(17)
O13 Ni3 O1 Ni1 18.95(16)
O15 Ni3 O1 Ni4 -5.0(2)
O19 Ni3 O1 Ni4 76.5(2)
O11 Ni3 O1 Ni4 -103.8(2)
O13 Ni3 O1 Ni4 160.8(2)
O29 Ni1 O10 C10 -133.7(5)
O1 Ni1 O10 C10 130.9(5)
O110 Ni1 O10 C10 -43.8(5)
O17 Ni1 O10 C10 37.4(5)
O29 Ni1 O10 Ni5 41.6(3)
O1 Ni1 O10 Ni5 -53.8(3)
O110 Ni1 O10 Ni5 131.5(3)
O17 Ni1 O10 Ni5 -147.3(3)
O14 Ni5 O10 C10 -81.4(5)
O16 Ni5 O10 C10 -173.4(5)
N10 Ni5 O10 C10 7.4(5)
O18 Ni5 O10 C10 99.2(5)
O14 Ni5 O10 Ni1 103.0(3)
O16 Ni5 O10 Ni1 11.0(3)
N10 Ni5 O10 Ni1 -168.2(3)
O18 Ni5 O10 Ni1 -76.4(3)
O110 Ni7 O20 C10 28.1(6)
O17 Ni7 O20 C10 -56.1(6)
N110 Ni7 O20 C10 111.1(6)
N27 Ni7 O20 C10 -143.4(6)
O14 Ni5 N10 C20 73.5(5)
N26 Ni5 N10 C20 162.9(5)
O10 Ni5 N10 C20 -15.5(5)
O18 Ni5 N10 C20 -103.7(5)
Ni7 O20 C10 O10 16.2(11)
Ni7 O20 C10 C20 -166.8(4)
Ni1 O10 C10 O20 -5.3(10)
Ni5 O10 C10 O20 179.0(5)
Ni1 O10 C10 C20 177.8(4)
Ni5 O10 C10 C20 2.2(8)
Ni5 N10 C20 C30 139.4(5)
Ni5 N10 C20 C40 -96.4(5)
Ni5 N10 C20 C10 20.2(7)
O20 C10 C20 N10 168.2(6)
O10 C10 C20 N10 -14.6(9)
O20 C10 C20 C30 47.7(8)
O10 C10 C20 C30 -135.2(6)
O20 C10 C20 C40 -73.5(8)
O10 C10 C20 C40 103.6(7)
O15 Ni3 O11 N11 -174.1(3)
O1 Ni3 O11 N11 -80.0(3)
N23 Ni3 O11 N11 91.2(4)
O13 Ni3 O11 N11 2.3(3)
Ni3 O11 N11 C141 153.7(4)
Ni3 O11 N11 Ni2 -11.6(5)
O13 Ni2 N11 C141 -152.4(4)
N21 Ni2 N11 C141 14.2(4)
O17 Ni2 N11 C141 -76.0(4)
N22 Ni2 N11 C141 111.4(4)
O13 Ni2 N11 O11 13.8(4)
N21 Ni2 N11 O11 -179.6(5)
O17 Ni2 N11 O11 90.2(4)
N22 Ni2 N11 O11 -82.5(5)
N11 Ni2 N21 C151 -15.7(4)
O13 Ni2 N21 C151 40.4(9)
N12 Ni2 N21 C151 162.9(4)
O17 Ni2 N21 C151 74.0(4)
N22 Ni2 N21 C151 -116.1(4)
N11 Ni2 N21 C11 -173.2(6)
O13 Ni2 N21 C11 -117.2(8)
N12 Ni2 N21 C11 5.3(6)
O17 Ni2 N21 C11 -83.5(6)
N22 Ni2 N21 C11 86.3(6)
C151 N21 C11 C21 174.6(6)
Ni2 N21 C11 C21 -29.7(10)
C151 N21 C11 C61 -3.9(8)
Ni2 N21 C11 C61 151.8(5)
N21 C11 C21 C31 179.8(6)
C61 C11 C21 C31 -1.7(9)
C11 C21 C31 C41 0.1(10)
C21 C31 C41 C51 1.1(11)
C31 C41 C51 C61 -0.6(11)
C71 N31 C61 C51 -178.1(6)
C71 N31 C61 C11 2.7(9)
C41 C51 C61 N31 179.7(6)
C41 C51 C61 C11 -1.0(10)
C21 C11 C61 N31 -178.6(6)
N21 C11 C61 N31 -0.1(9)
C21 C11 C61 C51 2.1(9)
N21 C11 C61 C51 -179.4(6)
C61 N31 C71 C151 -1.2(9)
C61 N31 C71 C81 -179.9(6)
N31 C71 C81 C91 3.6(12)
C151 C71 C81 C91 -175.2(7)
N31 C71 C81 C131 -179.2(6)
C151 C71 C81 C131 2.0(7)
C131 C81 C91 C101 2.3(10)
C71 C81 C91 C101 179.2(7)
C81 C91 C101 C111 0.5(10)
C91 C101 C111 C121 -2.3(10)
C101 C111 C121 C131 1.1(10)
C111 C121 C131 C81 1.7(10)
C111 C121 C131 C141 -176.2(6)
C91 C81 C131 C121 -3.4(10)
C71 C81 C131 C121 179.0(6)
C91 C81 C131 C141 174.9(6)
C71 C81 C131 C141 -2.6(7)
O11 N11 C141 C151 -177.6(5)
Ni2 N11 C141 C151 -9.6(6)
O11 N11 C141 C131 -10.1(10)
Ni2 N11 C141 C131 157.8(6)
C121 C131 C141 N11 12.2(13)
C81 C131 C141 N11 -165.9(7)
C121 C131 C141 C151 -179.7(7)
C81 C131 C141 C151 2.3(7)
C11 N21 C151 C71 5.6(9)
Ni2 N21 C151 C71 -158.8(5)
C11 N21 C151 C141 -178.7(5)
Ni2 N21 C151 C141 16.8(7)
N31 C71 C151 N21 -3.2(10)
C81 C71 C151 N21 175.7(6)
N31 C71 C151 C141 -179.5(6)
C81 C71 C151 C141 -0.5(7)
N11 C141 C151 N21 -6.3(9)
C131 C141 C151 N21 -177.3(6)
N11 C141 C151 C71 170.0(5)
C131 C141 C151 C71 -1.1(7)
O110 Ni7 O12 N12 -73.5(4)
O17 Ni7 O12 N12 10.5(4)
N110 Ni7 O12 N12 -156.1(4)
N27 Ni7 O12 N12 98.6(4)
Ni7 O12 N12 C142 168.4(4)
Ni7 O12 N12 Ni2 -17.1(6)
O13 Ni2 N12 O12 89.7(5)
N21 Ni2 N12 O12 -76.7(5)
O17 Ni2 N12 O12 13.4(5)
N22 Ni2 N12 O12 -174.6(5)
O13 Ni2 N12 C142 -95.6(4)
N21 Ni2 N12 C142 98.1(4)
O17 Ni2 N12 C142 -171.9(4)
N22 Ni2 N12 C142 0.2(4)
N11 Ni2 N22 C152 -176.6(4)
O13 Ni2 N22 C152 94.1(4)
N12 Ni2 N22 C152 -0.2(4)
N21 Ni2 N22 C152 -92.3(4)
O17 Ni2 N22 C152 37.3(10)
N11 Ni2 N22 C12 1.3(6)
O13 Ni2 N22 C12 -88.0(6)
N12 Ni2 N22 C12 177.7(6)
N21 Ni2 N22 C12 85.6(6)
O17 Ni2 N22 C12 -144.8(7)
C152 N22 C12 C22 175.5(6)
Ni2 N22 C12 C22 -2.2(10)
C152 N22 C12 C62 -0.5(8)
Ni2 N22 C12 C62 -178.3(5)
N22 C12 C22 C32 -178.2(5)
C62 C12 C22 C32 -2.1(9)
C12 C22 C32 C42 -1.6(9)
C22 C32 C42 C52 2.8(10)
C32 C42 C52 C62 -0.2(10)
C72 N32 C62 C52 -179.5(5)
C72 N32 C62 C12 0.5(9)
C42 C52 C62 N32 176.6(6)
C42 C52 C62 C12 -3.4(9)
N22 C12 C62 N32 0.6(9)
C22 C12 C62 N32 -175.5(6)
N22 C12 C62 C52 -179.4(5)
C22 C12 C62 C52 4.5(9)
C62 N32 C72 C152 -1.5(9)
C62 N32 C72 C82 176.7(6)
N32 C72 C82 C92 -1.8(12)
C152 C72 C82 C92 176.7(7)
N32 C72 C82 C132 -178.8(6)
C152 C72 C82 C132 -0.3(7)
C132 C82 C92 C102 -2.2(11)
C72 C82 C92 C102 -178.9(7)
C82 C92 C102 C112 1.5(11)
C92 C102 C112 C122 -0.7(12)
C102 C112 C122 C132 0.6(11)
C112 C122 C132 C82 -1.4(10)
C112 C122 C132 C142 178.9(7)
C92 C82 C132 C122 2.2(10)
C72 C82 C132 C122 179.6(6)
C92 C82 C132 C142 -178.0(6)
C72 C82 C132 C142 -0.6(7)
O12 N12 C142 C152 175.2(5)
Ni2 N12 C142 C152 -0.1(7)
O12 N12 C142 C132 -0.2(11)
Ni2 N12 C142 C132 -175.5(7)
C122 C132 C142 N12 -3.3(13)
C82 C132 C142 N12 177.0(7)
C122 C132 C142 C152 -178.9(7)
C82 C132 C142 C152 1.3(7)
C12 N22 C152 C142 -178.3(5)
Ni2 N22 C152 C142 0.2(8)
C12 N22 C152 C72 -0.6(9)
Ni2 N22 C152 C72 178.0(5)
N12 C142 C152 N22 -0.1(9)
C132 C142 C152 N22 176.5(6)
N12 C142 C152 C72 -178.2(5)
C132 C142 C152 C72 -1.6(7)
N32 C72 C152 N22 1.7(10)
C82 C72 C152 N22 -176.9(6)
N32 C72 C152 C142 179.8(6)
C82 C72 C152 C142 1.2(7)
N11 Ni2 O13 N13 -147.8(3)
N12 Ni2 O13 N13 34.5(4)
N21 Ni2 O13 N13 156.7(6)
O17 Ni2 O13 N13 122.0(4)
N22 Ni2 O13 N13 -46.7(4)
N11 Ni2 O13 Ni1 91.6(2)
N12 Ni2 O13 Ni1 -86.1(2)
N21 Ni2 O13 Ni1 36.1(8)
O17 Ni2 O13 Ni1 1.4(2)
N22 Ni2 O13 Ni1 -167.3(2)
N11 Ni2 O13 Ni3 -9.0(2)
N12 Ni2 O13 Ni3 173.3(2)
N21 Ni2 O13 Ni3 -64.4(7)
O17 Ni2 O13 Ni3 -99.1(2)
N22 Ni2 O13 Ni3 92.2(2)
O29 Ni1 O13 N13 52.2(3)
O1 Ni1 O13 N13 147.1(3)
O110 Ni1 O13 N13 -38.3(3)
O17 Ni1 O13 N13 -118.3(3)
O29 Ni1 O13 Ni2 169.1(2)
O1 Ni1 O13 Ni2 -96.0(2)
O110 Ni1 O13 Ni2 78.6(2)
O17 Ni1 O13 Ni2 -1.4(2)
O29 Ni1 O13 Ni3 -75.90(19)
O1 Ni1 O13 Ni3 18.95(16)
O110 Ni1 O13 Ni3 -166.40(16)
O17 Ni1 O13 Ni3 113.55(19)
O15 Ni3 O13 N13 -57.7(8)
O19 Ni3 O13 N13 -44.5(4)
O11 Ni3 O13 N13 136.9(4)
O1 Ni3 O13 N13 -138.2(4)
N23 Ni3 O13 N13 43.2(4)
O15 Ni3 O13 Ni2 171.3(6)
O19 Ni3 O13 Ni2 -175.5(2)
O11 Ni3 O13 Ni2 5.9(2)
O1 Ni3 O13 Ni2 90.7(2)
N23 Ni3 O13 Ni2 -87.8(2)
O15 Ni3 O13 Ni1 61.9(7)
O19 Ni3 O13 Ni1 75.09(18)
O11 Ni3 O13 Ni1 -103.49(17)
O1 Ni3 O13 Ni1 -18.67(16)
N23 Ni3 O13 Ni1 162.79(19)
Ni2 O13 N13 C143 99.0(5)
Ni1 O13 N13 C143 -144.3(4)
Ni3 O13 N13 C143 -34.5(6)
O15 Ni3 N23 C153 140.1(4)
O19 Ni3 N23 C153 59.0(4)
O11 Ni3 N23 C153 -120.5(4)
O13 Ni3 N23 C153 -25.8(4)
O15 Ni3 N23 C13 -38.3(5)
O19 Ni3 N23 C13 -119.5(5)
O11 Ni3 N23 C13 61.0(5)
O13 Ni3 N23 C13 155.7(5)
C153 N23 C13 C23 173.9(5)
Ni3 N23 C13 C23 -7.7(8)
C153 N23 C13 C63 -2.1(8)
Ni3 N23 C13 C63 176.4(4)
N23 C13 C23 C33 -177.0(5)
C63 C13 C23 C33 -1.0(9)
C13 C23 C33 C43 0.8(9)
C23 C33 C43 C53 -0.7(10)
C33 C43 C53 C63 0.8(10)
C73 N33 C63 C53 -175.9(5)
C73 N33 C63 C13 1.7(8)
C43 C53 C63 N33 176.8(6)
C43 C53 C63 C13 -1.0(9)
N23 C13 C63 N33 -0.7(9)
C23 C13 C63 N33 -176.6(5)
N23 C13 C63 C53 177.0(5)
C23 C13 C63 C53 1.1(8)
C63 N33 C73 C153 0.0(8)
C63 N33 C73 C83 177.3(6)
N33 C73 C83 C93 -0.9(11)
C153 C73 C83 C93 176.7(6)
N33 C73 C83 C133 -179.7(6)
C153 C73 C83 C133 -2.1(7)
C133 C83 C93 C103 -0.8(9)
C73 C83 C93 C103 -179.5(6)
C83 C93 C103 C113 2.1(10)
C93 C103 C113 C123 -1.4(10)
C103 C113 C123 C133 -0.7(10)
C113 C123 C133 C83 2.0(10)
C113 C123 C133 C143 173.5(6)
C93 C83 C133 C123 -1.2(10)
C73 C83 C133 C123 177.8(6)
C93 C83 C133 C143 -174.3(6)
C73 C83 C133 C143 4.6(7)
O13 N13 C143 C153 -1.1(9)
O13 N13 C143 C133 -166.1(5)
C123 C133 C143 N13 -9.3(10)
C83 C133 C143 N13 163.1(5)
C123 C133 C143 C153 -177.9(6)
C83 C133 C143 C153 -5.5(7)
C13 N23 C153 C73 3.8(8)
Ni3 N23 C153 C73 -174.9(4)
C13 N23 C153 C143 -175.5(5)
Ni3 N23 C153 C143 5.9(8)
N33 C73 C153 N23 -3.0(9)
C83 C73 C153 N23 179.2(6)
N33 C73 C153 C143 176.4(5)
C83 C73 C153 C143 -1.4(6)
N13 C143 C153 N23 17.2(11)
C133 C143 C153 N23 -176.5(6)
N13 C143 C153 C73 -162.2(6)
C133 C143 C153 C73 4.1(6)
O16 Ni5 O14 N14 13.9(4)
N10 Ni5 O14 N14 -163.1(4)
N26 Ni5 O14 N14 100.7(4)
O10 Ni5 O14 N14 -83.5(4)
Ni5 O14 N14 C144 -175.0(5)
Ni5 O14 N14 Ni4 -0.4(6)
N15 Ni4 N14 C144 12.5(14)
O1 Ni4 N14 C144 -108.9(5)
O16 Ni4 N14 C144 161.9(5)
N24 Ni4 N14 C144 -8.0(4)
N25 Ni4 N14 C144 81.9(5)
N15 Ni4 N14 O14 -162.3(10)
O1 Ni4 N14 O14 76.2(5)
O16 Ni4 N14 O14 -13.0(5)
N24 Ni4 N14 O14 177.1(5)
N25 Ni4 N14 O14 -93.0(5)
N15 Ni4 N24 C154 -167.0(4)
O1 Ni4 N24 C154 104.2(4)
O16 Ni4 N24 C154 -24.0(7)
N14 Ni4 N24 C154 9.3(4)
N25 Ni4 N24 C154 -86.7(4)
N15 Ni4 N24 C14 -0.7(6)
O1 Ni4 N24 C14 -89.5(6)
O16 Ni4 N24 C14 142.3(6)
N14 Ni4 N24 C14 175.6(7)
N25 Ni4 N24 C14 79.6(6)
C154 N24 C14 C24 -177.1(5)
Ni4 N24 C14 C24 17.6(10)
C154 N24 C14 C64 1.9(8)
Ni4 N24 C14 C64 -163.4(5)
N24 C14 C24 C34 179.6(6)
C64 C14 C24 C34 0.6(9)
C14 C24 C34 C44 -0.8(9)
C24 C34 C44 C54 0.4(9)
C34 C44 C54 C64 0.1(9)
C74 N34 C64 C54 176.3(6)
C74 N34 C64 C14 -0.8(9)
C44 C54 C64 N34 -177.5(6)
C44 C54 C64 C14 -0.2(9)
N24 C14 C64 N34 -2.0(9)
C24 C14 C64 N34 177.0(5)
N24 C14 C64 C54 -179.1(5)
C24 C14 C64 C54 -0.1(9)
C64 N34 C74 C154 3.4(9)
C64 N34 C74 C84 -179.1(6)
N34 C74 C84 C94 4.3(12)
C154 C74 C84 C94 -177.9(7)
N34 C74 C84 C134 -179.2(7)
C154 C74 C84 C134 -1.4(7)
C134 C84 C94 C104 -0.9(10)
C74 C84 C94 C104 175.3(6)
C84 C94 C104 C114 0.1(10)
C94 C104 C114 C124 0.5(11)
C104 C114 C124 C134 -0.3(10)
C114 C124 C134 C84 -0.5(9)
C114 C124 C134 C144 -177.5(7)
C94 C84 C134 C124 1.1(10)
C74 C84 C134 C124 -175.7(6)
C94 C84 C134 C144 178.9(6)
C74 C84 C134 C144 2.1(7)
O14 N14 C144 C154 -179.6(5)
Ni4 N14 C144 C154 5.2(7)
O14 N14 C144 C134 3.0(11)
Ni4 N14 C144 C134 -172.2(6)
C124 C134 C144 N14 -7.1(13)
C84 C134 C144 N14 175.6(7)
C124 C134 C144 C154 175.4(7)
C84 C134 C144 C154 -2.0(7)
C14 N24 C154 C144 178.6(6)
Ni4 N24 C154 C144 -10.8(7)
C14 N24 C154 C74 0.7(9)
Ni4 N24 C154 C74 171.3(5)
N14 C144 C154 N24 5.0(10)
C134 C144 C154 N24 -177.0(6)
N14 C144 C154 C74 -176.8(6)
C134 C144 C154 C74 1.2(7)
N34 C74 C154 N24 -3.7(10)
C84 C74 C154 N24 178.3(6)
N34 C74 C154 C144 178.1(6)
C84 C74 C154 C144 0.1(7)
O19 Ni3 O15 N15 -74.0(4)
O11 Ni3 O15 N15 104.5(4)
O1 Ni3 O15 N15 18.4(4)
N23 Ni3 O15 N15 -160.9(4)
O13 Ni3 O15 N15 -60.7(8)
Ni3 O15 N15 C145 148.4(5)
Ni3 O15 N15 Ni4 -29.2(6)
O1 Ni4 N15 C145 -155.4(5)
O16 Ni4 N15 C145 -66.1(5)
N14 Ni4 N15 C145 82.4(12)
N24 Ni4 N15 C145 102.6(5)
N25 Ni4 N15 C145 11.7(5)
O1 Ni4 N15 O15 22.2(5)
O16 Ni4 N15 O15 111.6(5)
N14 Ni4 N15 O15 -99.9(12)
N24 Ni4 N15 O15 -79.8(5)
N25 Ni4 N15 O15 -170.6(6)
N15 Ni4 N25 C155 -15.8(5)
O1 Ni4 N25 C155 33.8(9)
O16 Ni4 N25 C155 89.7(5)
N14 Ni4 N25 C155 174.3(5)
N24 Ni4 N25 C155 -107.0(5)
N15 Ni4 N25 C15 -162.7(8)
O1 Ni4 N25 C15 -113.1(8)
O16 Ni4 N25 C15 -57.3(7)
N14 Ni4 N25 C15 27.4(8)
N24 Ni4 N25 C15 106.1(7)
C155 N25 C15 C25 -179.8(7)
Ni4 N25 C15 C25 -35.6(11)
C155 N25 C15 C65 -2.0(10)
Ni4 N25 C15 C65 142.2(6)
N25 C15 C25 C35 177.2(7)
C65 C15 C25 C35 -0.7(11)
C15 C25 C35 C45 -0.3(11)
C25 C35 C45 C55 1.0(12)
C35 C45 C55 C65 -0.7(12)
C75 N35 C65 C55 179.5(7)
C75 N35 C65 C15 1.2(11)
C45 C55 C65 N35 -178.6(7)
C45 C55 C65 C15 -0.2(11)
N25 C15 C65 N35 1.3(11)
C25 C15 C65 N35 179.2(7)
N25 C15 C65 C55 -176.9(7)
C25 C15 C65 C55 0.9(11)
C65 N35 C75 C155 -2.9(11)
C65 N35 C75 C85 -176.3(7)
N35 C75 C85 C95 0.3(14)
C155 C75 C85 C95 -174.0(8)
N35 C75 C85 C135 177.8(7)
C155 C75 C85 C135 3.5(8)
C135 C85 C95 C105 1.7(12)
C75 C85 C95 C105 178.9(7)
C85 C95 C105 C115 -1.6(12)
C95 C105 C115 C125 0.5(12)
C105 C115 C125 C135 0.6(11)
C115 C125 C135 C85 -0.5(11)
C115 C125 C135 C145 -172.0(7)
C95 C85 C135 C125 -0.7(12)
C75 C85 C135 C125 -178.4(7)
C95 C85 C135 C145 172.5(7)
C75 C85 C135 C145 -5.3(8)
O15 N15 C145 C155 176.7(6)
Ni4 N15 C145 C155 -5.4(8)
O15 N15 C145 C135 -20.2(12)
Ni4 N15 C145 C135 157.7(7)
C125 C135 C145 N15 13.1(15)
C85 C135 C145 N15 -159.2(8)
C125 C135 C145 C155 177.5(8)
C85 C135 C145 C155 5.1(8)
C15 N25 C155 C75 0.3(11)
Ni4 N25 C155 C75 -157.1(7)
C15 N25 C155 C145 177.3(7)
Ni4 N25 C155 C145 19.8(8)
N35 C75 C155 N25 2.4(12)
C85 C75 C155 N25 177.1(7)
N35 C75 C155 C145 -175.0(7)
C85 C75 C155 C145 -0.3(8)
N15 C145 C155 N25 -12.6(11)
C135 C145 C155 N25 179.8(7)
N15 C145 C155 C75 164.8(6)
C135 C145 C155 C75 -2.8(8)
O14 Ni5 O16 N16 140.8(4)
N26 Ni5 O16 N16 51.4(4)
O10 Ni5 O16 N16 -130.1(4)
O18 Ni5 O16 N16 -41.9(4)
O14 Ni5 O16 Ni4 -22.2(2)
N26 Ni5 O16 Ni4 -111.5(3)
O10 Ni5 O16 Ni4 66.9(2)
O18 Ni5 O16 Ni4 155.1(2)
N15 Ni4 O16 N16 31.9(5)
O1 Ni4 O16 N16 120.4(4)
N14 Ni4 O16 N16 -142.5(4)
N24 Ni4 O16 N16 -109.8(6)
N25 Ni4 O16 N16 -45.6(4)
N15 Ni4 O16 Ni5 -164.8(2)
O1 Ni4 O16 Ni5 -76.4(2)
N14 Ni4 O16 Ni5 20.8(2)
N24 Ni4 O16 Ni5 53.4(6)
N25 Ni4 O16 Ni5 117.6(2)
Ni5 O16 N16 C146 -32.4(8)
Ni4 O16 N16 C146 129.5(6)
O14 Ni5 N26 C156 -135.6(5)
O16 Ni5 N26 C156 -43.5(5)
N10 Ni5 N26 C156 135.8(5)
O18 Ni5 N26 C156 43.9(5)
O14 Ni5 N26 C16 65.0(6)
O16 Ni5 N26 C16 157.1(6)
N10 Ni5 N26 C16 -23.6(6)
O18 Ni5 N26 C16 -115.5(6)
C156 N26 C16 C26 167.6(6)
Ni5 N26 C16 C26 -33.4(10)
C156 N26 C16 C66 -9.0(10)
Ni5 N26 C16 C66 149.9(6)
N26 C16 C26 C36 -178.8(7)
C66 C16 C26 C36 -2.1(11)
C16 C26 C36 C46 1.1(11)
C26 C36 C46 C56 -1.1(12)
C36 C46 C56 C66 2.1(12)
C76 N36 C66 C56 -172.4(7)
C76 N36 C66 C16 6.2(11)
C46 C56 C66 N36 175.6(7)
C46 C56 C66 C16 -3.2(12)
N26 C16 C66 N36 1.0(11)
C26 C16 C66 N36 -175.6(7)
N26 C16 C66 C56 179.7(7)
C26 C16 C66 C56 3.1(11)
C66 N36 C76 C156 -5.6(11)
C66 N36 C76 C86 175.7(7)
N36 C76 C86 C96 3.4(14)
C156 C76 C86 C96 -175.4(8)
N36 C76 C86 C136 -177.1(8)
C156 C76 C86 C136 4.0(8)
C136 C86 C96 C106 1.1(12)
C76 C86 C96 C106 -179.5(8)
C86 C96 C106 C116 0.6(12)
C96 C106 C116 C126 -0.1(12)
C106 C116 C126 C136 -2.1(12)
C116 C126 C136 C86 3.8(11)
C116 C126 C136 C146 -176.9(8)
C96 C86 C136 C126 -3.4(11)
C76 C86 C136 C126 177.1(7)
C96 C86 C136 C146 177.2(7)
C76 C86 C136 C146 -2.3(9)
O16 N16 C146 C156 -6.6(12)
O16 N16 C146 C136 179.5(6)
C126 C136 C146 N16 -4.4(14)
C86 C136 C146 N16 175.0(8)
C126 C136 C146 C156 -179.6(8)
C86 C136 C146 C156 -0.2(8)
C16 N26 C156 C76 9.8(10)
Ni5 N26 C156 C76 -153.3(6)
C16 N26 C156 C146 -169.7(7)
Ni5 N26 C156 C146 27.2(9)
N36 C76 C156 N26 -2.7(12)
C86 C76 C156 N26 176.3(7)
N36 C76 C156 C146 176.9(7)
C86 C76 C156 C146 -4.1(8)
N16 C146 C156 N26 7.5(14)
C136 C146 C156 N26 -177.7(7)
N16 C146 C156 C76 -172.1(8)
C136 C146 C156 C76 2.8(8)
O12 Ni7 O17 N17 143.6(4)
O110 Ni7 O17 N17 -125.4(4)
N110 Ni7 O17 N17 -102.6(8)
O20 Ni7 O17 N17 -41.8(4)
N27 Ni7 O17 N17 48.7(4)
O12 Ni7 O17 Ni1 -103.82(17)
O110 Ni7 O17 Ni1 -12.83(16)
N110 Ni7 O17 Ni1 10.0(8)
O20 Ni7 O17 Ni1 70.71(17)
N27 Ni7 O17 Ni1 161.28(19)
O12 Ni7 O17 Ni2 -1.9(2)
O110 Ni7 O17 Ni2 89.09(19)
N110 Ni7 O17 Ni2 111.9(7)
O20 Ni7 O17 Ni2 172.63(19)
N27 Ni7 O17 Ni2 -96.8(2)
O29 Ni1 O17 N17 -166.1(6)
O1 Ni1 O17 N17 -40.8(3)
O110 Ni1 O17 N17 138.3(3)
O13 Ni1 O17 N17 -124.0(3)
O10 Ni1 O17 N17 52.8(3)
O29 Ni1 O17 Ni7 68.4(7)
O1 Ni1 O17 Ni7 -166.29(16)
O110 Ni1 O17 Ni7 12.89(16)
O13 Ni1 O17 Ni7 110.5(2)
O10 Ni1 O17 Ni7 -72.63(19)
O29 Ni1 O17 Ni2 -40.8(8)
O1 Ni1 O17 Ni2 84.47(18)
O110 Ni1 O17 Ni2 -96.35(19)
O13 Ni1 O17 Ni2 1.30(18)
O10 Ni1 O17 Ni2 178.13(19)
N11 Ni2 O17 N17 26.3(4)
O13 Ni2 O17 N17 114.3(4)
N12 Ni2 O17 N17 -149.9(4)
N21 Ni2 O17 N17 -56.5(4)
N22 Ni2 O17 N17 173.1(7)
N11 Ni2 O17 Ni7 172.8(2)
O13 Ni2 O17 Ni7 -99.1(2)
N12 Ni2 O17 Ni7 -3.4(2)
N21 Ni2 O17 Ni7 90.0(2)
N22 Ni2 O17 Ni7 -40.3(8)
N11 Ni2 O17 Ni1 -89.3(2)
O13 Ni2 O17 Ni1 -1.30(18)
N12 Ni2 O17 Ni1 94.5(2)
N21 Ni2 O17 Ni1 -172.2(2)
N22 Ni2 O17 Ni1 57.5(8)
Ni7 O17 N17 C147 -33.0(6)
Ni1 O17 N17 C147 -139.1(5)
Ni2 O17 N17 C147 108.7(5)
O12 Ni7 N27 C157 -136.4(4)
O110 Ni7 N27 C157 -4.8(13)
O17 Ni7 N27 C157 -38.2(4)
N110 Ni7 N27 C157 134.5(4)
O20 Ni7 N27 C157 47.7(4)
O12 Ni7 N27 C17 60.0(5)
O110 Ni7 N27 C17 -168.4(8)
O17 Ni7 N27 C17 158.2(5)
N110 Ni7 N27 C17 -29.1(5)
O20 Ni7 N27 C17 -116.0(5)
C157 N27 C17 C27 178.1(6)
Ni7 N27 C17 C27 -18.6(9)
C157 N27 C17 C67 -2.3(9)
Ni7 N27 C17 C67 161.0(5)
N27 C17 C27 C37 178.6(6)
C67 C17 C27 C37 -0.9(10)
C17 C27 C37 C47 1.7(10)
C27 C37 C47 C57 -1.0(10)
C37 C47 C57 C67 -0.5(10)
C77 N37 C67 C57 -178.9(6)
C77 N37 C67 C17 3.0(9)
C47 C57 C67 N37 -177.0(6)
C47 C57 C67 C17 1.2(9)
C27 C17 C67 N37 177.6(6)
N27 C17 C67 N37 -2.0(9)
C27 C17 C67 C57 -0.5(9)
N27 C17 C67 C57 179.9(6)
C67 N37 C77 C157 0.1(9)
C67 N37 C77 C87 -178.6(6)
N37 C77 C87 C97 3.7(12)
C157 C77 C87 C97 -175.2(7)
N37 C77 C87 C137 -176.9(6)
C157 C77 C87 C137 4.3(8)
C137 C87 C97 C107 -0.1(11)
C77 C87 C97 C107 179.3(7)
C87 C97 C107 C117 1.3(12)
C97 C107 C117 C127 -2.1(12)
C107 C117 C127 C137 1.5(11)
C117 C127 C137 C87 -0.3(11)
C117 C127 C137 C147 -179.8(7)
C97 C87 C137 C127 -0.4(11)
C77 C87 C137 C127 -179.9(6)
C97 C87 C137 C147 179.2(6)
C77 C87 C137 C147 -0.3(8)
O17 N17 C147 C157 -4.4(10)
O17 N17 C147 C137 -178.4(5)
C127 C137 C147 N17 -8.9(11)
C87 C137 C147 N17 171.6(6)
C127 C137 C147 C157 175.9(7)
C87 C137 C147 C157 -3.6(7)
C17 N27 C157 C77 5.4(9)
Ni7 N27 C157 C77 -160.2(5)
C17 N27 C157 C147 -173.7(6)
Ni7 N27 C157 C147 20.7(9)
N37 C77 C157 N27 -4.6(10)
C87 C77 C157 N27 174.3(6)
N37 C77 C157 C147 174.7(6)
C87 C77 C157 C147 -6.4(7)
N17 C147 C157 N27 10.6(12)
C137 C147 C157 N27 -174.6(6)
N17 C147 C157 C77 -168.5(7)
C137 C147 C157 C77 6.2(7)
N1A Ni6 O18 C18 51.4(17)
N18 Ni6 O18 C18 1.5(4)
O210 Ni6 O18 C18 87.8(4)
O29 Ni6 O18 C18 -175.1(4)
N19 Ni6 O18 C18 -95.7(5)
N1A Ni6 O18 Ni5 -115.0(16)
N18 Ni6 O18 Ni5 -164.9(3)
O210 Ni6 O18 Ni5 -78.7(3)
O29 Ni6 O18 Ni5 18.4(3)
N19 Ni6 O18 Ni5 97.8(3)
O16 Ni5 O18 C18 133.1(5)
N10 Ni5 O18 C18 -49.9(5)
N26 Ni5 O18 C18 46.4(5)
O10 Ni5 O18 C18 -129.4(5)
O16 Ni5 O18 Ni6 -60.9(3)
N10 Ni5 O18 Ni6 116.2(3)
N26 Ni5 O18 Ni6 -147.6(3)
O10 Ni5 O18 Ni6 36.7(3)
N1A Ni6 N18 C28 174.0(5)
O210 Ni6 N18 C28 -105.0(4)
N19 Ni6 N18 C28 82.4(5)
O18 Ni6 N18 C28 -15.9(4)
Ni6 O18 C18 O28 -169.8(6)
Ni5 O18 C18 O28 -2.1(9)
Ni6 O18 C18 C28 13.0(7)
Ni5 O18 C18 C28 -179.4(4)
Ni6 N18 C28 C48 146.8(5)
Ni6 N18 C28 C38 -90.6(6)
Ni6 N18 C28 C18 25.2(6)
O28 C18 C28 N18 157.2(6)
O18 C18 C28 N18 -25.3(8)
O28 C18 C28 C48 34.5(9)
O18 C18 C28 C48 -148.0(6)
O28 C18 C28 C38 -86.1(7)
O18 C18 C28 C38 91.4(7)
O15 Ni3 O19 C19 127.3(6)
O1 Ni3 O19 C19 33.0(6)
N23 Ni3 O19 C19 -138.2(6)
O13 Ni3 O19 C19 -49.4(6)
O1 Ni1 O29 C19 -47.1(5)
O110 Ni1 O29 C19 132.7(5)
O13 Ni1 O29 C19 37.2(5)
O10 Ni1 O29 C19 -140.9(5)
O17 Ni1 O29 C19 78.0(9)
O1 Ni1 O29 Ni6 139.2(2)
O110 Ni1 O29 Ni6 -41.1(2)
O13 Ni1 O29 Ni6 -136.6(2)
O10 Ni1 O29 Ni6 45.3(3)
O17 Ni1 O29 Ni6 -95.7(7)
N1A Ni6 O29 C19 -75.5(5)
O210 Ni6 O29 C19 -156.8(5)
N19 Ni6 O29 C19 15.5(5)
O18 Ni6 O29 C19 113.9(5)
N1A Ni6 O29 Ni1 98.7(4)
O210 Ni6 O29 Ni1 17.3(3)
N19 Ni6 O29 Ni1 -170.3(3)
O18 Ni6 O29 Ni1 -71.9(3)
N1A Ni6 N19 C29 65.2(6)
N18 Ni6 N19 C29 156.2(5)
O29 Ni6 N19 C29 -27.0(5)
O18 Ni6 N19 C29 -121.8(5)
Ni3 O19 C19 O29 4.3(11)
Ni3 O19 C19 C29 -177.5(4)
Ni1 O29 C19 O19 3.3(10)
Ni6 O29 C19 O19 177.4(6)
Ni1 O29 C19 C29 -174.8(4)
Ni6 O29 C19 C29 -0.8(8)
Ni6 N19 C29 C49 -85.0(6)
Ni6 N19 C29 C39 152.8(5)
Ni6 N19 C29 C19 32.3(7)
O19 C19 C29 N19 160.7(6)
O29 C19 C29 N19 -21.0(8)
O19 C19 C29 C49 -78.4(8)
O29 C19 C29 C49 99.9(7)
O19 C19 C29 C39 39.2(8)
O29 C19 C29 C39 -142.5(6)
O12 Ni7 O110 C110 -110.6(5)
O17 Ni7 O110 C110 151.2(5)
N110 Ni7 O110 C110 -23.1(5)
O20 Ni7 O110 C110 64.6(5)
N27 Ni7 O110 C110 117.5(10)
O12 Ni7 O110 Ni1 111.7(2)
O17 Ni7 O110 Ni1 13.52(17)
N110 Ni7 O110 Ni1 -160.8(2)
O20 Ni7 O110 Ni1 -73.08(18)
N27 Ni7 O110 Ni1 -20.1(11)
O29 Ni1 O110 C110 54.7(5)
O13 Ni1 O110 C110 147.1(5)
O10 Ni1 O110 C110 -40.8(5)
O17 Ni1 O110 C110 -137.0(5)
O29 Ni1 O110 Ni7 178.61(17)
O13 Ni1 O110 Ni7 -88.99(18)
O10 Ni1 O110 Ni7 83.15(18)
O17 Ni1 O110 Ni7 -13.03(16)
N1A Ni6 O210 C110 -64.0(7)
N18 Ni6 O210 C110 -155.4(7)
O29 Ni6 O210 C110 27.3(7)
O18 Ni6 O210 C110 123.7(6)
O12 Ni7 N110 C210 92.8(4)
O110 Ni7 N110 C210 0.6(4)
O17 Ni7 N110 C210 -22.3(10)
O20 Ni7 N110 C210 -82.9(4)
N27 Ni7 N110 C210 -172.4(4)
Ni6 O210 C110 O110 -29.0(11)
Ni6 O210 C110 C210 147.4(5)
Ni7 O110 C110 O210 -142.2(6)
Ni1 O110 C110 O210 -23.2(10)
Ni7 O110 C110 C210 41.3(7)
Ni1 O110 C110 C210 160.4(4)
Ni7 N110 C210 C310 141.8(5)
Ni7 N110 C210 C410 -95.8(6)
Ni7 N110 C210 C110 17.9(6)
O210 C110 C210 N110 142.6(6)
O110 C110 C210 N110 -40.7(8)
O210 C110 C210 C310 20.4(9)
O110 C110 C210 C310 -162.9(6)
O210 C110 C210 C410 -101.8(7)
O110 C110 C210 C410 74.9(7)
N18 Ni6 N1A O1W -9(3)
O210 Ni6 N1A O1W -95(3)
O29 Ni6 N1A O1W 168(3)
N19 Ni6 N1A O1W 89(3)
O18 Ni6 N1A O1W -58(4)
N18 Ni6 N1A C1A -6(3)
O210 Ni6 N1A C1A -92(3)
O29 Ni6 N1A C1A 171(3)
N19 Ni6 N1A C1A 93(3)
O18 Ni6 N1A C1A -55(4)
